data_4333610
loop_
_publ_author_name
'Eric M. Villa'
'Connor J. Marr'
'Juan Diwu'
'Evgeny V. Alekseev'
'Wulf Depmeier'
'Thomas E. Albrecht-Schmitt'

_publ_section_title
;
 From Order to Disorder and Back Again: In Situ Hydrothermal Redox
 Reactions of Uranium Phosphites and Phosphates
;
_journal_name_full 'Inorganic Chemistry'
_journal_page_first 965
_journal_page_last 973
_journal_paper_doi 10.1021/ic302198w
_journal_volume 52
_journal_year 2013
_chemical_formula_moiety Cs10[U10(HPO3)4(HPO4)14(PO4)5]
_chemical_formula_sum 'Cs10 H0 O88 P23 U10'
_chemical_formula_weight 5829.71
_chemical_name_common 'Cesium Uranium(IV) Phosphate-Phosphite'
_chemical_name_systematic
; 
 ? 
;
_space_group_IT_number 12
_symmetry_cell_setting monoclinic
_symmetry_space_group_name_Hall '-C 2y'
_symmetry_space_group_name_H-M 'C 1 2/m 1'
_atom_sites_solution_hydrogens none
_atom_sites_solution_primary direct
_atom_sites_solution_secondary difmap
_audit_creation_method SHELXL-97
_cell_angle_alpha 90.00
_cell_angle_beta 126.8390(10)
_cell_angle_gamma 90.00
_cell_formula_units_Z 2
_cell_length_a 19.2966(4)
_cell_length_b 20.2914(5)
_cell_length_c 13.9293(3)
_cell_measurement_reflns_used 4787
_cell_measurement_temperature 100(2)
_cell_measurement_theta_max 26.73
_cell_measurement_theta_min 1.66
_cell_volume 4365.03(18)
_computing_cell_refinement 'smart saint'
_computing_data_collection smart
_computing_data_reduction SAINT
_computing_molecular_graphics 'SHELXP-97 (Sheldrick, 1997)'
_computing_publication_material 'SHELXCIF-97 (Sheldrick, 2000)'
_computing_structure_refinement 'SHELXL-97 (Sheldrick, 2008)'
_computing_structure_solution 'SHELXS-97 (Sheldrick, 2008)'
_diffrn_ambient_temperature 100(2)
_diffrn_detector_area_resol_mean 0
_diffrn_measured_fraction_theta_full 0.999
_diffrn_measured_fraction_theta_max 0.999
_diffrn_measurement_device_type 'BRUKER apex II'
_diffrn_measurement_method '0.5 wide w/ exposures'
_diffrn_radiation_monochromator 'Quazar optics'
_diffrn_radiation_source 'Imus microfocused'
_diffrn_radiation_type MoK\a
_diffrn_radiation_wavelength 0.71073
_diffrn_reflns_av_R_equivalents 0.0510
_diffrn_reflns_av_sigmaI/netI 0.0338
_diffrn_reflns_limit_h_max 24
_diffrn_reflns_limit_h_min -24
_diffrn_reflns_limit_k_max 24
_diffrn_reflns_limit_k_min -25
_diffrn_reflns_limit_l_max 17
_diffrn_reflns_limit_l_min -16
_diffrn_reflns_number 29210
_diffrn_reflns_theta_full 26.73
_diffrn_reflns_theta_max 26.73
_diffrn_reflns_theta_min 1.66
_exptl_absorpt_coefficient_mu 23.143
_exptl_absorpt_correction_T_max 0.629
_exptl_absorpt_correction_T_min 0.298
_exptl_absorpt_correction_type numerical
_exptl_absorpt_process_details SHELTXPREP
_exptl_crystal_colour 'Dark Green'
_exptl_crystal_density_diffrn 4.435
_exptl_crystal_density_meas ?
_exptl_crystal_description Plate
_exptl_crystal_F_000 5038
_exptl_crystal_size_max 0.054
_exptl_crystal_size_mid 0.045
_exptl_crystal_size_min 0.020
_refine_diff_density_max 3.701
_refine_diff_density_min -4.168
_refine_diff_density_rms 0.327
_refine_ls_extinction_method none
_refine_ls_goodness_of_fit_ref 1.054
_refine_ls_hydrogen_treatment none
_refine_ls_matrix_type full
_refine_ls_number_parameters 391
_refine_ls_number_reflns 4787
_refine_ls_number_restraints 0
_refine_ls_restrained_S_all 1.054
_refine_ls_R_factor_all 0.0486
_refine_ls_R_factor_gt 0.0351
_refine_ls_shift/su_max 0.001
_refine_ls_shift/su_mean 0.000
_refine_ls_structure_factor_coef Fsqd
_refine_ls_weighting_details 'calc w=1/[\s^2^(Fo^2^)+(0.0228P)^2^+258.2321P] where P=(Fo^2^+2Fc^2^)/3'
_refine_ls_weighting_scheme calc
_refine_ls_wR_factor_gt 0.0746
_refine_ls_wR_factor_ref 0.0804
_reflns_number_gt 3920
_reflns_number_total 4787
_reflns_threshold_expression >2sigma(I)
_cod_data_source_file ic302198w_si_002_4.cif
_cod_data_source_block Cs_U(IV)_HPO3/HPO4_PO4
_cod_depositor_comments
;
The following automatic conversions were performed:

'_exptl_crystal_density_meas' value 'N/A' was changed to '?' - the
value is perceived as not measured.

Automatic conversion script
Id: cif_fix_values 3008 2015-01-20 13:52:24Z robertas 
;
_cod_original_cell_volume 4365.03(17)
_cod_database_code 4333610

loop_
_symmetry_equiv_pos_as_xyz
'x, y, z'
'-x, y, -z'
'x+1/2, y+1/2, z'
'-x+1/2, y+1/2, -z'
'-x, -y, -z'
'x, -y, z'
'-x+1/2, -y+1/2, -z'
'x+1/2, -y+1/2, z'

loop_
_atom_site_label
_atom_site_type_symbol
_atom_site_fract_x
_atom_site_fract_y
_atom_site_fract_z
_atom_site_U_iso_or_equiv
_atom_site_adp_type
_atom_site_occupancy
_atom_site_symmetry_multiplicity
_atom_site_calc_flag
_atom_site_refinement_flags
U1 U 0.0000 0.32132(2) 0.0000 0.00794(11) Uani 1 2 d S
U2 U -0.16647(2) 0.175557(17) -0.47005(3) 0.00841(9) Uani 1 1 d .
U3 U 0.17397(2) 0.168723(17) 0.09368(3) 0.00861(9) Uani 1 1 d .
Cs1 Cs 0.0000 0.0000 0.0000 0.0202(3) Uani 1 4 d S
Cs2A Cs -0.1632(3) 0.0000 0.1102(5) 0.0228(6) Uani 0.74 2 d SP
Cs2B Cs -0.1475(17) 0.0000 0.135(2) 0.073(8) Uani 0.20 2 d SP
Cs3A Cs 0.07870(10) 0.24972(10) -0.28814(13) 0.0564(5) Uani 0.65 1 d P
Cs3B Cs 0.45461(12) 0.17091(16) 0.28188(17) 0.0517(7) Uani 0.42 1 d P
Cs3C Cs 0.4733(4) 0.0783(5) 0.2702(6) 0.090(3) Uani 0.19 1 d P
Cs4A Cs -0.3520(2) 0.0000 -0.5991(4) 0.0372(8) Uani 0.42 2 d SP
Cs4B Cs -0.3161(6) 0.0000 -0.7523(8) 0.0428(16) Uani 0.32 2 d SP
Cs4C Cs -0.3518(7) 0.0000 -0.6668(17) 0.075(4) Uani 0.19 2 d SP
Cs4D Cs -0.333(2) 0.0000 -0.721(2) 0.049(9) Uani 0.08 2 d SP
Cs4E Cs -0.414(2) 0.0000 -0.522(4) 0.046(11) Uani 0.03 2 d SP
P1 P -0.33840(16) 0.19155(12) -0.7308(2) 0.0085(5) Uani 1 1 d .
P2 P -0.01058(16) 0.16326(12) -0.1463(2) 0.0093(5) Uani 1 1 d .
P3 P 0.29633(17) 0.16263(13) -0.0344(2) 0.0123(5) Uani 1 1 d .
P4 P -0.17164(16) 0.33599(13) -0.5814(2) 0.0109(5) Uani 1 1 d .
P5A P -0.2631(4) 0.0000 -0.2023(6) 0.0221(13) Uani 0.76 2 d SP
P5B P -0.2381(11) 0.0000 -0.2280(15) 0.014(3) Uani 0.28 2 d SP
P6A P -0.1188(5) 0.0000 -0.3889(6) 0.0290(16) Uani 0.73 2 d SP
P6B P -0.118(2) 0.0000 -0.453(4) 0.053(8) Uani 0.22 2 d SP
P7 P 0.0508(6) 0.5000 0.0273(8) 0.0220(18) Uani 0.50 2 d SP
P8A P 0.0000 0.1120(6) -0.5000 0.027(3) Uani 0.35 2 d SP
P8B P -0.0323(6) 0.1393(6) -0.5676(9) 0.025(2) Uani 0.33 1 d P
O1 O -0.3271(13) 0.0000 -0.3337(14) 0.074(6) Uani 1 2 d S
O2 O 0.0000 0.4378(5) 0.0000 0.020(2) Uani 1 2 d S
O3 O 0.0321(4) 0.2265(3) -0.0702(6) 0.0114(14) Uani 1 1 d .
O4 O -0.3093(4) 0.2328(3) -0.6204(6) 0.0095(13) Uani 1 1 d .
O5 O -0.1582(5) 0.0610(4) -0.4608(8) 0.0247(18) Uani 1 1 d .
O6 O 0.2711(5) 0.1399(3) 0.0447(6) 0.0143(15) Uani 1 1 d .
O7 O 0.2315(5) 0.1252(4) -0.1580(7) 0.0246(18) Uani 1 1 d .
O8 O -0.1248(4) 0.2749(3) -0.5081(6) 0.0137(14) Uani 1 1 d .
O9 O -0.2123(5) 0.3223(4) -0.7133(6) 0.0151(15) Uani 1 1 d .
O10 O -0.2376(5) 0.3628(3) -0.5653(6) 0.0159(15) Uani 1 1 d .
O11 O -0.0485(4) 0.1760(4) -0.2770(6) 0.0144(14) Uani 1 1 d .
O12 O 0.3891(5) 0.1429(3) 0.0152(6) 0.0148(15) Uani 1 1 d .
O13 O -0.0637(5) 0.1510(4) -0.4990(7) 0.0237(18) Uani 1 1 d .
O14 O -0.3612(4) 0.2338(3) -0.8378(6) 0.0123(14) Uani 1 1 d .
O15 O -0.4207(5) 0.1503(3) -0.7862(6) 0.0139(15) Uani 1 1 d .
O16 O -0.2577(4) 0.1475(3) -0.6802(6) 0.0118(14) Uani 1 1 d .
O17 O 0.2097(5) 0.0609(3) 0.1473(7) 0.0220(17) Uani 1 1 d .
O18 O 0.0670(4) 0.1156(3) -0.0880(6) 0.0104(13) Uani 1 1 d .
O19 O -0.0807(4) 0.1365(3) -0.1380(6) 0.0140(15) Uani 1 1 d .
O20 O -0.1002(5) 0.3910(4) -0.5372(8) 0.0263(18) Uani 1 1 d .
O21 O 0.2816(5) 0.2359(4) -0.0602(8) 0.0232(18) Uani 1 1 d .
O22 O -0.138(2) 0.0000 -0.291(2) 0.045(8) Uani 0.50 2 d SP
O23 O -0.333(2) 0.0000 -0.178(5) 0.082(14) Uani 0.50 2 d SP
O24 O -0.371(3) 0.0000 -0.836(3) 0.083(15) Uani 0.50 2 d SP
O25 O -0.0210(16) 0.0000 -0.320(2) 0.031(6) Uiso 0.50 2 d SP
O26 O -0.0523(16) 0.0705(12) -0.617(2) 0.060(6) Uiso 0.50 1 d P
O1W O 0.1189(18) 0.5000 -0.031(2) 0.039(6) Uiso 0.50 2 d SP
O2W O -0.191(2) 0.0000 -0.689(3) 0.053(8) Uiso 0.50 2 d SP

loop_
_atom_site_aniso_label
_atom_site_aniso_U_11
_atom_site_aniso_U_22
_atom_site_aniso_U_33
_atom_site_aniso_U_23
_atom_site_aniso_U_13
_atom_site_aniso_U_12
U1 0.0067(2) 0.0051(2) 0.0092(2) 0.000 0.0033(2) 0.000
U2 0.00747(17) 0.00762(17) 0.00766(16) -0.00028(13) 0.00321(14) 0.00139(13)
U3 0.00888(17) 0.00728(16) 0.00763(16) -0.00002(13) 0.00386(14) 0.00057(13)
Cs1 0.0229(7) 0.0086(6) 0.0366(8) 0.000 0.0218(7) 0.000
Cs2A 0.0322(10) 0.0090(10) 0.0424(14) 0.000 0.0304(10) 0.000
Cs2B 0.120(19) 0.052(9) 0.088(16) 0.000 0.084(16) 0.000
Cs3A 0.0289(7) 0.0951(13) 0.0350(8) 0.0066(8) 0.0136(6) -0.0251(8)
Cs3B 0.0154(9) 0.123(2) 0.0162(9) -0.0060(11) 0.0093(8) -0.0174(12)
Cs3C 0.054(4) 0.165(8) 0.047(3) 0.036(4) 0.028(3) -0.008(5)
Cs4A 0.0266(16) 0.0358(17) 0.042(2) 0.000 0.0168(17) 0.000
Cs4B 0.073(4) 0.018(2) 0.045(5) 0.000 0.039(4) 0.000
Cs4C 0.041(5) 0.037(5) 0.110(13) 0.000 0.025(9) 0.000
Cs4D 0.08(3) 0.020(8) 0.015(12) 0.000 0.009(10) 0.000
Cs4E 0.023(18) 0.014(15) 0.05(2) 0.000 -0.002(18) 0.000
P1 0.0076(12) 0.0081(11) 0.0074(11) -0.0004(9) 0.0031(10) 0.0005(9)
P2 0.0081(11) 0.0091(11) 0.0079(11) -0.0003(9) 0.0033(10) 0.0014(9)
P3 0.0133(13) 0.0115(12) 0.0167(13) 0.0019(10) 0.0114(11) 0.0030(10)
P4 0.0098(12) 0.0112(11) 0.0099(12) -0.0008(9) 0.0049(10) -0.0031(10)
P5A 0.020(3) 0.010(3) 0.027(3) 0.000 0.009(3) 0.000
P5B 0.017(8) 0.011(7) 0.020(8) 0.000 0.014(7) 0.000
P6A 0.047(4) 0.013(3) 0.016(3) 0.000 0.013(3) 0.000
P6B 0.050(17) 0.027(13) 0.09(3) 0.000 0.047(19) 0.000
P7 0.021(4) 0.004(3) 0.038(5) 0.000 0.017(4) 0.000
P8A 0.023(8) 0.009(6) 0.060(11) 0.000 0.031(9) 0.000
P8B 0.017(5) 0.040(7) 0.027(6) -0.015(5) 0.017(5) -0.009(4)
O1 0.089(14) 0.030(8) 0.037(9) 0.000 0.003(9) 0.000
O2 0.015(5) 0.011(5) 0.032(6) 0.000 0.013(5) 0.000
O3 0.014(4) 0.009(3) 0.007(3) -0.001(3) 0.004(3) 0.002(3)
O4 0.012(3) 0.012(3) 0.007(3) -0.002(3) 0.007(3) 0.000(3)
O5 0.024(4) 0.013(4) 0.036(5) 0.003(3) 0.018(4) 0.004(3)
O6 0.015(4) 0.013(3) 0.020(4) -0.001(3) 0.013(3) -0.001(3)
O7 0.019(4) 0.030(4) 0.023(4) -0.002(3) 0.011(4) -0.006(3)
O8 0.011(3) 0.014(3) 0.014(3) 0.004(3) 0.007(3) 0.002(3)
O9 0.013(3) 0.020(4) 0.007(3) 0.000(3) 0.003(3) 0.000(3)
O10 0.025(4) 0.010(3) 0.017(4) 0.003(3) 0.015(3) 0.004(3)
O11 0.011(3) 0.022(4) 0.007(3) -0.001(3) 0.003(3) -0.001(3)
O12 0.016(4) 0.012(3) 0.018(4) 0.001(3) 0.011(3) 0.002(3)
O13 0.015(4) 0.029(4) 0.030(5) -0.003(3) 0.015(4) 0.001(3)
O14 0.012(3) 0.011(3) 0.011(3) 0.001(3) 0.005(3) 0.003(3)
O15 0.013(4) 0.014(3) 0.008(3) 0.001(3) 0.003(3) -0.004(3)
O16 0.012(3) 0.009(3) 0.010(3) -0.003(3) 0.004(3) 0.003(3)
O17 0.023(4) 0.010(4) 0.026(4) 0.003(3) 0.012(4) 0.002(3)
O18 0.011(3) 0.007(3) 0.013(3) 0.001(3) 0.007(3) 0.004(3)
O19 0.009(3) 0.015(3) 0.015(4) -0.002(3) 0.005(3) -0.001(3)
O20 0.022(4) 0.023(4) 0.031(5) 0.002(4) 0.014(4) -0.010(3)
O21 0.036(5) 0.011(4) 0.044(5) 0.002(3) 0.035(5) 0.000(3)
O22 0.09(2) 0.035(15) 0.032(15) 0.000 0.046(17) 0.000
O23 0.07(3) 0.05(2) 0.18(5) 0.000 0.10(3) 0.000
O24 0.14(4) 0.05(2) 0.006(15) 0.000 0.02(2) 0.000

loop_
_atom_type_symbol
_atom_type_description
_atom_type_scat_dispersion_real
_atom_type_scat_dispersion_imag
_atom_type_scat_source
O O 0.0106 0.0060 'International Tables Vol C Tables 4.2.6.8 and 6.1.1.4'
H H 0.0000 0.0000 'International Tables Vol C Tables 4.2.6.8 and 6.1.1.4'
P P 0.1023 0.0942 'International Tables Vol C Tables 4.2.6.8 and 6.1.1.4'
Cs Cs -0.3680 2.1192 'International Tables Vol C Tables 4.2.6.8 and 6.1.1.4'
U U -9.6767 9.6646 'International Tables Vol C Tables 4.2.6.8 and 6.1.1.4'

loop_
_geom_angle_atom_site_label_1
_geom_angle_atom_site_label_2
_geom_angle_atom_site_label_3
_geom_angle
_geom_angle_site_symmetry_1
_geom_angle_site_symmetry_3
O2 U1 O12 72.29(16) . 7
O2 U1 O12 72.29(16) . 8_455
O12 U1 O12 144.6(3) 7 8_455
O2 U1 O3 143.24(16) . .
O12 U1 O3 75.2(2) 7 .
O12 U1 O3 138.0(2) 8_455 .
O2 U1 O3 143.24(16) . 2
O12 U1 O3 138.0(2) 7 2
O12 U1 O3 75.2(2) 8_455 2
O3 U1 O3 73.5(3) . 2
O2 U1 O15 76.51(16) . 8_556
O12 U1 O15 95.5(2) 7 8_556
O12 U1 O15 76.2(2) 8_455 8_556
O3 U1 O15 123.6(2) . 8_556
O3 U1 O15 79.6(2) 2 8_556
O2 U1 O15 76.51(16) . 7_454
O12 U1 O15 76.2(2) 7 7_454
O12 U1 O15 95.5(2) 8_455 7_454
O3 U1 O15 79.6(2) . 7_454
O3 U1 O15 123.6(2) 2 7_454
O15 U1 O15 153.0(3) 8_556 7_454
O2 U1 O14 116.55(15) . 7_454
O12 U1 O14 125.9(2) 7 7_454
O12 U1 O14 71.7(2) 8_455 7_454
O3 U1 O14 70.8(2) . 7_454
O3 U1 O14 67.2(2) 2 7_454
O15 U1 O14 138.4(2) 8_556 7_454
O15 U1 O14 57.4(2) 7_454 7_454
O2 U1 O14 116.55(15) . 8_556
O12 U1 O14 71.7(2) 7 8_556
O12 U1 O14 125.9(2) 8_455 8_556
O3 U1 O14 67.2(2) . 8_556
O3 U1 O14 70.8(2) 2 8_556
O15 U1 O14 57.4(2) 8_556 8_556
O15 U1 O14 138.4(2) 7_454 8_556
O14 U1 O14 126.9(3) 7_454 8_556
O2 U1 P1 94.78(4) . 7_454
O12 U1 P1 102.76(18) 7 7_454
O12 U1 P1 80.20(18) 8_455 7_454
O3 U1 P1 76.15(16) . 7_454
O3 U1 P1 96.08(16) 2 7_454
O15 U1 P1 156.38(17) 8_556 7_454
O15 U1 P1 28.67(16) 7_454 7_454
O14 U1 P1 28.98(16) 7_454 7_454
O14 U1 P1 143.16(16) 8_556 7_454
O2 U1 P1 94.78(4) . 8_556
O12 U1 P1 80.20(18) 7 8_556
O12 U1 P1 102.76(18) 8_455 8_556
O3 U1 P1 96.08(16) . 8_556
O3 U1 P1 76.15(16) 2 8_556
O15 U1 P1 28.67(16) 8_556 8_556
O15 U1 P1 156.38(17) 7_454 8_556
O14 U1 P1 143.16(16) 7_454 8_556
O14 U1 P1 28.98(16) 8_556 8_556
P1 U1 P1 170.45(9) 7_454 8_556
O2 U1 Cs3B 88.00(4) . 7
O12 U1 Cs3B 42.22(17) 7 7
O12 U1 Cs3B 136.00(17) 8_455 7
O3 U1 Cs3B 56.04(17) . 7
O3 U1 Cs3B 127.93(16) 2 7
O15 U1 Cs3B 137.70(17) 8_556 7
O15 U1 Cs3B 40.89(17) 7_454 7
O14 U1 Cs3B 83.74(16) 7_454 7
O14 U1 Cs3B 98.07(16) 8_556 7
P1 U1 Cs3B 62.27(5) 7_454 7
P1 U1 Cs3B 118.11(5) 8_556 7
O11 U2 O13 81.4(3) . .
O11 U2 O10 96.4(3) . 7_454
O13 U2 O10 147.8(3) . 7_454
O11 U2 O5 87.2(3) . .
O13 U2 O5 75.8(3) . .
O10 U2 O5 72.0(3) 7_454 .
O11 U2 O8 91.6(2) . .
O13 U2 O8 72.5(3) . .
O10 U2 O8 139.7(2) 7_454 .
O5 U2 O8 148.1(3) . .
O11 U2 O16 158.4(2) . .
O13 U2 O16 79.3(3) . .
O10 U2 O16 94.8(2) 7_454 .
O5 U2 O16 78.9(3) . .
O8 U2 O16 91.6(2) . .
O11 U2 O4 75.5(2) . 7_454
O13 U2 O4 134.9(3) . 7_454
O10 U2 O4 73.8(2) 7_454 7_454
O5 U2 O4 139.4(3) . 7_454
O8 U2 O4 70.1(2) . 7_454
O16 U2 O4 125.4(2) . 7_454
O11 U2 O4 143.7(2) . .
O13 U2 O4 125.4(3) . .
O10 U2 O4 73.6(2) 7_454 .
O5 U2 O4 120.6(3) . .
O8 U2 O4 76.7(2) . .
O16 U2 O4 57.6(2) . .
O4 U2 O4 68.1(2) 7_454 .
O11 U2 P1 172.50(18) . .
O13 U2 P1 104.1(2) . .
O10 U2 P1 81.70(19) 7_454 .
O5 U2 P1 99.0(2) . .
O8 U2 P1 85.27(17) . .
O16 U2 P1 28.82(16) . .
O4 U2 P1 96.99(16) 7_454 .
O4 U2 P1 28.88(15) . .
O11 U2 Cs3A 44.95(18) . .
O13 U2 Cs3A 52.4(2) . .
O10 U2 Cs3A 140.14(18) 7_454 .
O5 U2 Cs3A 108.5(2) . .
O8 U2 Cs3A 52.92(17) . .
O16 U2 Cs3A 124.80(17) . .
O4 U2 Cs3A 84.73(16) 7_454 .
O4 U2 Cs3A 128.72(15) . .
P1 U2 Cs3A 134.99(5) . .
O11 U2 Cs3B 52.37(18) . 7
O13 U2 Cs3B 71.1(2) . 7
O10 U2 Cs3B 131.93(18) 7_454 7
O5 U2 Cs3B 130.4(2) . 7
O8 U2 Cs3B 39.23(17) . 7
O16 U2 Cs3B 127.92(17) . 7
O4 U2 Cs3B 64.07(16) 7_454 7
O4 U2 Cs3B 108.72(15) . 7
P1 U2 Cs3B 124.10(5) . 7
Cs3A U2 Cs3B 22.82(4) . 7
O11 U2 Cs4A 117.65(19) . .
O13 U2 Cs4A 108.4(2) . .
O10 U2 Cs4A 44.50(18) 7_454 .
O5 U2 Cs4A 42.1(2) . .
O8 U2 Cs4A 150.70(18) . .
O16 U2 Cs4A 60.71(17) . .
O4 U2 Cs4A 116.59(16) 7_454 .
O4 U2 Cs4A 79.94(15) . .
P1 U2 Cs4A 65.90(6) . .
Cs3A U2 Cs4A 150.57(5) . .
Cs3B U2 Cs4A 169.99(5) 7 .
O9 U3 O21 87.6(3) 8_556 7
O9 U3 O17 78.4(3) 8_556 .
O21 U3 O17 143.7(3) 7 .
O9 U3 O19 93.5(2) 8_556 2
O21 U3 O19 137.9(3) 7 2
O17 U3 O19 76.8(3) . 2
O9 U3 O18 157.4(2) 8_556 .
O21 U3 O18 111.3(3) 7 .
O17 U3 O18 79.1(2) . .
O19 U3 O18 80.6(2) 2 .
O9 U3 O6 89.5(2) 8_556 .
O21 U3 O6 72.4(2) 7 .
O17 U3 O6 74.2(3) . .
O19 U3 O6 149.6(2) 2 .
O18 U3 O6 85.1(2) . .
O9 U3 O14 76.6(2) 8_556 8_556
O21 U3 O14 67.8(2) 7 8_556
O17 U3 O14 138.0(3) . 8_556
O19 U3 O14 71.6(2) 2 8_556
O18 U3 O14 121.1(2) . 8_556
O6 U3 O14 138.1(2) . 8_556
O9 U3 O3 141.9(2) 8_556 .
O21 U3 O3 76.2(3) 7 .
O17 U3 O3 132.9(2) . .
O19 U3 O3 77.4(2) 2 .
O18 U3 O3 58.3(2) . .
O6 U3 O3 117.0(2) . .
O14 U3 O3 65.3(2) 8_556 .
O9 U3 P2 164.73(19) 8_556 .
O21 U3 P2 98.1(2) 7 .
O17 U3 P2 104.2(2) . .
O19 U3 P2 72.74(18) 2 .
O18 U3 P2 29.03(16) . .
O6 U3 P2 105.73(18) . .
O14 U3 P2 92.35(16) 8_556 .
O3 U3 P2 29.94(15) . .
O9 U3 Cs3A 43.14(18) 8_556 7
O21 U3 Cs3A 50.9(2) 7 7
O17 U3 Cs3A 99.5(2) . 7
O19 U3 Cs3A 135.11(17) 2 7
O18 U3 Cs3A 143.45(16) . 7
O6 U3 Cs3A 60.01(17) . 7
O14 U3 Cs3A 84.48(16) 8_556 7
O3 U3 Cs3A 126.31(15) . 7
P2 U3 Cs3A 147.54(5) . 7
O9 U3 Cs2A 118.33(19) 8_556 5
O21 U3 Cs2A 114.2(2) 7 5
O17 U3 Cs2A 49.4(2) . 5
O19 U3 Cs2A 102.10(18) 2 5
O18 U3 Cs2A 43.52(16) . 5
O6 U3 Cs2A 50.99(17) . 5
O14 U3 Cs2A 164.58(17) 8_556 5
O3 U3 Cs2A 99.81(15) . 5
P2 U3 Cs2A 72.24(8) . 5
Cs3A U3 Cs2A 108.84(6) 7 5
O9 U3 Cs3B 46.35(18) 8_556 .
O21 U3 Cs3B 68.4(2) 7 .
O17 U3 Cs3B 78.0(2) . .
O19 U3 Cs3B 136.21(17) 2 .
O18 U3 Cs3B 128.25(16) . .
O6 U3 Cs3B 44.13(17) . .
O14 U3 Cs3B 106.83(16) 8_556 .
O3 U3 Cs3B 143.58(16) . .
P2 U3 Cs3B 148.81(5) . .
Cs3A U3 Cs3B 23.54(5) 7 .
Cs2A U3 Cs3B 87.52(7) 5 .
O19 Cs1 O19 180.0(3) 6 2
O19 Cs1 O19 59.7(2) 6 5
O19 Cs1 O19 120.3(2) 2 5
O19 Cs1 O19 120.3(2) 6 .
O19 Cs1 O19 59.7(2) 2 .
O19 Cs1 O19 180.0(3) 5 .
O19 Cs1 O18 46.25(17) 6 6
O19 Cs1 O18 133.75(17) 2 6
O19 Cs1 O18 56.02(17) 5 6
O19 Cs1 O18 123.98(17) . 6
O19 Cs1 O18 133.75(17) 6 2
O19 Cs1 O18 46.25(17) 2 2
O19 Cs1 O18 123.98(17) 5 2
O19 Cs1 O18 56.02(17) . 2
O18 Cs1 O18 180.0(3) 6 2
O19 Cs1 O18 56.02(17) 6 5
O19 Cs1 O18 123.98(17) 2 5
O19 Cs1 O18 46.25(17) 5 5
O19 Cs1 O18 133.75(17) . 5
O18 Cs1 O18 87.7(2) 6 5
O18 Cs1 O18 92.3(2) 2 5
O19 Cs1 O18 123.98(17) 6 .
O19 Cs1 O18 56.02(17) 2 .
O19 Cs1 O18 133.75(17) 5 .
O19 Cs1 O18 46.25(17) . .
O18 Cs1 O18 92.3(2) 6 .
O18 Cs1 O18 87.7(2) 2 .
O18 Cs1 O18 180.0 5 .
O19 Cs1 O22 119.31(14) 6 5
O19 Cs1 O22 60.69(14) 2 5
O19 Cs1 O22 60.69(14) 5 5
O19 Cs1 O22 119.31(14) . 5
O18 Cs1 O22 104.8(4) 6 5
O18 Cs1 O22 75.2(4) 2 5
O18 Cs1 O22 75.2(4) 5 5
O18 Cs1 O22 104.8(4) . 5
O19 Cs1 O22 60.69(14) 6 .
O19 Cs1 O22 119.31(14) 2 .
O19 Cs1 O22 119.31(14) 5 .
O19 Cs1 O22 60.69(14) . .
O18 Cs1 O22 75.2(4) 6 .
O18 Cs1 O22 104.8(4) 2 .
O18 Cs1 O22 104.8(4) 5 .
O18 Cs1 O22 75.2(4) . .
O22 Cs1 O22 179.999(1) 5 .
O19 Cs1 O17 50.46(17) 6 5
O19 Cs1 O17 129.54(17) 2 5
O19 Cs1 O17 91.27(17) 5 5
O19 Cs1 O17 88.73(17) . 5
O18 Cs1 O17 96.10(17) 6 5
O18 Cs1 O17 83.90(17) 2 5
O18 Cs1 O17 51.89(17) 5 5
O18 Cs1 O17 128.11(17) . 5
O22 Cs1 O17 121.9(5) 5 5
O22 Cs1 O17 58.1(5) . 5
O19 Cs1 O17 91.27(17) 6 6
O19 Cs1 O17 88.73(17) 2 6
O19 Cs1 O17 50.46(17) 5 6
O19 Cs1 O17 129.54(17) . 6
O18 Cs1 O17 51.89(17) 6 6
O18 Cs1 O17 128.11(17) 2 6
O18 Cs1 O17 96.10(17) 5 6
O18 Cs1 O17 83.90(17) . 6
O22 Cs1 O17 58.1(5) 5 6
O22 Cs1 O17 121.9(5) . 6
O17 Cs1 O17 138.5(2) 5 6
O25 Cs2A O7 101.6(3) 5 5
O25 Cs2A O7 101.6(3) 5 2
O7 Cs2A O7 109.5(3) 5 2
O25 Cs2A O18 70.4(3) 5 2
O7 Cs2A O18 171.3(2) 5 2
O7 Cs2A O18 76.14(19) 2 2
O25 Cs2A O18 70.4(3) 5 5
O7 Cs2A O18 76.14(19) 5 5
O7 Cs2A O18 171.3(2) 2 5
O18 Cs2A O18 97.5(3) 2 5
O25 Cs2A O2W 82.3(8) 5 1_556
O7 Cs2A O2W 59.4(3) 5 1_556
O7 Cs2A O2W 59.4(3) 2 1_556
O18 Cs2A O2W 121.1(3) 2 1_556
O18 Cs2A O2W 121.1(3) 5 1_556
O25 Cs2A O23 157.5(7) 5 .
O7 Cs2A O23 91.2(4) 5 .
O7 Cs2A O23 91.2(4) 2 .
O18 Cs2A O23 95.4(4) 2 .
O18 Cs2A O23 95.4(4) 5 .
O2W Cs2A O23 120.2(8) 1_556 .
O25 Cs2A O26 46.3(6) 5 1_556
O7 Cs2A O26 99.7(5) 5 1_556
O7 Cs2A O26 58.4(4) 2 1_556
O18 Cs2A O26 77.3(4) 2 1_556
O18 Cs2A O26 114.7(5) 5 1_556
O2W Cs2A O26 47.8(6) 1_556 1_556
O23 Cs2A O26 149.6(5) . 1_556
O25 Cs2A O26 46.3(6) 5 6_556
O7 Cs2A O26 58.4(4) 5 6_556
O7 Cs2A O26 99.7(5) 2 6_556
O18 Cs2A O26 114.7(5) 2 6_556
O18 Cs2A O26 77.3(4) 5 6_556
O2W Cs2A O26 47.8(6) 1_556 6_556
O23 Cs2A O26 149.6(5) . 6_556
O26 Cs2A O26 50.3(8) 1_556 6_556
O25 Cs2A O17 116.7(5) 5 5
O7 Cs2A O17 93.0(2) 5 5
O7 Cs2A O17 130.6(2) 2 5
O18 Cs2A O17 87.9(2) 2 5
O18 Cs2A O17 54.04(19) 5 5
O2W Cs2A O17 150.2(4) 1_556 5
O23 Cs2A O17 43.4(5) . 5
O26 Cs2A O17 160.4(5) 1_556 5
O26 Cs2A O17 129.1(4) 6_556 5
O25 Cs2A O17 116.7(5) 5 2
O7 Cs2A O17 130.6(2) 5 2
O7 Cs2A O17 93.0(2) 2 2
O18 Cs2A O17 54.04(19) 2 2
O18 Cs2A O17 87.9(2) 5 2
O2W Cs2A O17 150.2(4) 1_556 2
O23 Cs2A O17 43.4(5) . 2
O26 Cs2A O17 129.1(4) 1_556 2
O26 Cs2A O17 160.4(5) 6_556 2
O17 Cs2A O17 43.0(3) 5 2
O25 Cs2A O1W 155.1(7) 5 3_445
O7 Cs2A O1W 65.8(3) 5 3_445
O7 Cs2A O1W 65.8(3) 2 3_445
O18 Cs2A O1W 122.9(3) 2 3_445
O18 Cs2A O1W 122.9(3) 5 3_445
O2W Cs2A O1W 72.8(8) 1_556 3_445
O23 Cs2A O1W 47.4(7) . 3_445
O26 Cs2A O1W 112.4(6) 1_556 3_445
O26 Cs2A O1W 112.4(6) 6_556 3_445
O17 Cs2A O1W 86.4(5) 5 3_445
O17 Cs2A O1W 86.4(5) 2 3_445
O25 Cs2B O2W 89.2(11) 5 1_556
O25 Cs2B O18 74.4(6) 5 2
O2W Cs2B O18 126.1(6) 1_556 2
O25 Cs2B O18 74.4(6) 5 5
O2W Cs2B O18 126.1(6) 1_556 5
O18 Cs2B O18 98.7(8) 2 5
O25 Cs2B O26 50.6(8) 5 1_556
O2W Cs2B O26 50.9(8) 1_556 1_556
O18 Cs2B O26 81.4(6) 2 1_556
O18 Cs2B O26 123.0(9) 5 1_556
O25 Cs2B O26 50.6(8) 5 6_556
O2W Cs2B O26 50.9(8) 1_556 6_556
O18 Cs2B O26 123.0(9) 2 6_556
O18 Cs2B O26 81.4(6) 5 6_556
O26 Cs2B O26 54.5(10) 1_556 6_556
O25 Cs2B O7 107.8(7) 5 5
O2W Cs2B O7 60.4(5) 1_556 5
O18 Cs2B O7 173.5(9) 2 5
O18 Cs2B O7 76.3(2) 5 5
O26 Cs2B O7 104.8(9) 1_556 5
O26 Cs2B O7 60.8(6) 6_556 5
O25 Cs2B O7 107.8(7) 5 2
O2W Cs2B O7 60.4(5) 1_556 2
O18 Cs2B O7 76.3(2) 2 2
O18 Cs2B O7 173.5(9) 5 2
O26 Cs2B O7 60.8(6) 1_556 2
O26 Cs2B O7 104.8(9) 6_556 2
O7 Cs2B O7 108.5(8) 5 2
O25 Cs2B O17 118.3(10) 5 5
O2W Cs2B O17 144.8(9) 1_556 5
O18 Cs2B O17 84.8(7) 2 5
O18 Cs2B O17 52.0(4) 5 5
O26 Cs2B O17 164.4(9) 1_556 5
O26 Cs2B O17 130.3(5) 6_556 5
O7 Cs2B O17 88.8(4) 5 5
O7 Cs2B O17 122.7(7) 2 5
O25 Cs2B O17 118.3(10) 5 2
O2W Cs2B O17 144.8(9) 1_556 2
O18 Cs2B O17 52.0(4) 2 2
O18 Cs2B O17 84.8(7) 5 2
O26 Cs2B O17 130.3(5) 1_556 2
O26 Cs2B O17 164.4(9) 6_556 2
O7 Cs2B O17 122.7(7) 5 2
O7 Cs2B O17 88.8(4) 2 2
O17 Cs2B O17 40.4(4) 5 2
O25 Cs2B O6 126.0(4) 5 5
O2W Cs2B O6 100.0(7) 1_556 5
O18 Cs2B O6 131.4(9) 2 5
O18 Cs2B O6 57.3(3) 5 5
O26 Cs2B O6 147.0(9) 1_556 5
O26 Cs2B O6 96.6(5) 6_556 5
O7 Cs2B O6 42.3(3) 5 5
O7 Cs2B O6 123.0(8) 2 5
O17 Cs2B O6 46.7(3) 5 5
O17 Cs2B O6 82.0(6) 2 5
O25 Cs2B O6 126.0(4) 5 2
O2W Cs2B O6 100.0(7) 1_556 2
O18 Cs2B O6 57.3(3) 2 2
O18 Cs2B O6 131.4(9) 5 2
O26 Cs2B O6 96.6(5) 1_556 2
O26 Cs2B O6 147.0(9) 6_556 2
O7 Cs2B O6 123.0(8) 5 2
O7 Cs2B O6 42.3(3) 2 2
O17 Cs2B O6 82.0(6) 5 2
O17 Cs2B O6 46.7(3) 2 2
O6 Cs2B O6 104.7(7) 5 2
Cs3B Cs3A P8B 143.9(2) 7 2_554
Cs3B Cs3A O11 96.96(17) 7 .
P8B Cs3A O11 73.3(2) 2_554 .
Cs3B Cs3A O9 83.48(16) 7 2_554
P8B Cs3A O9 108.0(2) 2_554 2_554
O11 Cs3A O9 177.22(19) . 2_554
Cs3B Cs3A O13 118.37(16) 7 .
P8B Cs3A O13 27.7(2) 2_554 .
O11 Cs3A O13 57.02(19) . .
O9 Cs3A O13 125.1(2) 2_554 .
Cs3B Cs3A O21 107.04(16) 7 .
P8B Cs3A O21 108.3(2) 2_554 .
O11 Cs3A O21 117.13(19) . .
O9 Cs3A O21 60.18(18) 2_554 .
O13 Cs3A O21 134.5(2) . .
Cs3B Cs3A O8 68.45(15) 7 .
P8B Cs3A O8 76.2(2) 2_554 .
O11 Cs3A O8 63.81(18) . .
O9 Cs3A O8 118.81(18) 2_554 .
O13 Cs3A O8 49.97(19) . .
O21 Cs3A O8 175.45(19) . .
Cs3B Cs3A O13 137.08(16) 7 2_554
P8B Cs3A O13 23.5(2) 2_554 2_554
O11 Cs3A O13 96.15(19) . 2_554
O9 Cs3A O13 85.33(19) 2_554 2_554
O13 Cs3A O13 43.3(2) . 2_554
O21 Cs3A O13 102.75(19) . 2_554
O8 Cs3A O13 81.39(18) . 2_554
Cs3B Cs3A O7 150.11(16) 7 .
P8B Cs3A O7 66.0(2) 2_554 .
O11 Cs3A O7 94.39(19) . .
O9 Cs3A O7 83.96(19) 2_554 .
O13 Cs3A O7 90.9(2) . .
O21 Cs3A O7 43.63(18) . .
O8 Cs3A O7 140.78(19) . .
O13 Cs3A O7 68.36(19) 2_554 .
Cs3B Cs3A O8 100.73(14) 7 2_554
P8B Cs3A O8 70.0(2) 2_554 2_554
O11 Cs3A O8 137.94(18) . 2_554
O9 Cs3A O8 44.40(17) 2_554 2_554
O13 Cs3A O8 81.04(18) . 2_554
O21 Cs3A O8 93.57(18) . 2_554
O8 Cs3A O8 87.91(18) . 2_554
O13 Cs3A O8 46.72(17) 2_554 2_554
O7 Cs3A O8 88.87(18) . 2_554
Cs3B Cs3A O6 59.84(13) 7 7
P8B Cs3A O6 155.0(2) 2_554 7
O11 Cs3A O6 119.14(18) . 7
O9 Cs3A O6 58.74(17) 2_554 7
O13 Cs3A O6 175.99(18) . 7
O21 Cs3A O6 47.22(17) . 7
O8 Cs3A O6 128.25(18) . 7
O13 Cs3A O6 140.57(17) 2_554 7
O7 Cs3A O6 90.52(18) . 7
O8 Cs3A O6 102.72(16) 2_554 7
Cs3B Cs3A P8A 138.74(14) 7 .
P8B Cs3A P8A 5.1(2) 2_554 .
O11 Cs3A P8A 72.58(15) . .
O9 Cs3A P8A 108.89(15) 2_554 .
O13 Cs3A P8A 23.53(14) . .
O21 Cs3A P8A 113.26(16) . .
O8 Cs3A P8A 71.28(15) . .
O13 Cs3A P8A 23.57(14) 2_554 .
O7 Cs3A P8A 71.12(17) . .
O8 Cs3A P8A 68.95(15) 2_554 .
O6 Cs3A P8A 159.56(14) 7 .
Cs3A Cs3B Cs3C 170.2(2) 7 .
Cs3A Cs3B O8 79.59(16) 7 7
Cs3C Cs3B O8 107.1(3) . 7
Cs3A Cs3B O15 120.89(17) 7 1_656
Cs3C Cs3B O15 68.1(2) . 1_656
O8 Cs3B O15 79.27(18) 7 1_656
Cs3A Cs3B O6 91.20(16) 7 .
Cs3C Cs3B O6 82.3(3) . .
O8 Cs3B O6 170.6(2) 7 .
O15 Cs3B O6 104.15(19) 1_656 .
Cs3A Cs3B O12 108.75(16) 7 .
Cs3C Cs3B O12 72.1(2) . .
O8 Cs3B O12 133.76(19) 7 .
O15 Cs3B O12 57.01(18) 1_656 .
O6 Cs3B O12 47.58(18) . .
Cs3A Cs3B O20 114.23(18) 7 7
Cs3C Cs3B O20 68.1(3) . 7
O8 Cs3B O20 46.66(19) 7 7
O15 Cs3B O20 87.8(2) 1_656 7
O6 Cs3B O20 141.3(2) . 7
O12 Cs3B O20 134.6(2) . 7
Cs3A Cs3B O9 64.24(15) 7 8_556
Cs3C Cs3B O9 106.1(2) . 8_556
O8 Cs3B O9 115.05(19) 7 8_556
O15 Cs3B O9 165.66(18) 1_656 8_556
O6 Cs3B O9 61.64(17) . 8_556
O12 Cs3B O9 109.02(18) . 8_556
O20 Cs3B O9 102.4(2) 7 8_556
Cs3A Cs3B O20 90.89(15) 7 8_556
Cs3C Cs3B O20 82.2(2) . 8_556
O8 Cs3B O20 89.35(19) 7 8_556
O15 Cs3B O20 142.9(2) 1_656 8_556
O6 Cs3B O20 92.79(19) . 8_556
O12 Cs3B O20 134.3(2) . 8_556
O20 Cs3B O20 60.0(2) 7 8_556
O9 Cs3B O20 43.30(17) 8_556 8_556
Cs3A Cs3B P3 92.11(10) 7 .
Cs3C Cs3B P3 85.1(2) . .
O8 Cs3B P3 151.69(15) 7 .
O15 Cs3B P3 82.08(14) 1_656 .
O6 Cs3B P3 25.27(13) . .
O12 Cs3B P3 25.60(13) . .
O20 Cs3B P3 153.25(19) 7 .
O9 Cs3B P3 84.39(13) 8_556 .
O20 Cs3B P3 118.02(15) 8_556 .
Cs3A Cs3B O11 54.23(14) 7 7
Cs3C Cs3B O11 135.3(2) . 7
O8 Cs3B O11 58.29(17) 7 7
O15 Cs3B O11 67.68(17) 1_656 7
O6 Cs3B O11 114.51(18) . 7
O12 Cs3B O11 89.09(17) . 7
O20 Cs3B O11 104.08(18) 7 7
O9 Cs3B O11 118.42(19) 8_556 7
O20 Cs3B O11 133.85(18) 8_556 7
P3 Cs3B O11 94.88(12) . 7
Cs3A Cs3B O3 74.29(14) 7 7
Cs3C Cs3B O3 111.7(2) . 7
O8 Cs3B O3 94.15(17) 7 7
O15 Cs3B O3 53.19(16) 1_656 7
O6 Cs3B O3 81.33(17) . 7
O12 Cs3B O3 49.08(16) . 7
O20 Cs3B O3 131.91(18) 7 7
O9 Cs3B O3 121.85(17) 8_556 7
O20 Cs3B O3 163.83(18) 8_556 7
P3 Cs3B O3 57.55(11) . 7
O11 Cs3B O3 40.16(15) 7 7
Cs3B Cs3C O23 115.2(5) . 5
Cs3B Cs3C Cs4E 121.6(7) . 1_656
O23 Cs3C Cs4E 95.1(11) 5 1_656
Cs3B Cs3C O15 74.8(3) . 1_656
O23 Cs3C O15 144.4(11) 5 1_656
Cs4E Cs3C O15 108.5(9) 1_656 1_656
Cs3B Cs3C O20 75.7(3) . 7
O23 Cs3C O20 122.8(11) 5 7
Cs4E Cs3C O20 46.2(6) 1_656 7
O15 Cs3C O20 92.6(3) 1_656 7
Cs3B Cs3C O1W 124.7(4) . 7
O23 Cs3C O1W 55.0(11) 5 7
Cs4E Cs3C O1W 113.7(7) 1_656 7
O15 Cs3C O1W 90.6(5) 1_656 7
O20 Cs3C O1W 159.4(5) 7 7
Cs3B Cs3C Cs4A 129.1(3) . 1_656
O23 Cs3C Cs4A 113.5(6) 5 1_656
Cs4E Cs3C Cs4A 39.4(11) 1_656 1_656
O15 Cs3C Cs4A 74.5(2) 1_656 1_656
O20 Cs3C Cs4A 66.3(2) 7 1_656
O1W Cs3C Cs4A 95.1(5) 7 1_656
Cs3B Cs3C O12 72.4(3) . .
O23 Cs3C O12 91.0(10) 5 .
Cs4E Cs3C O12 159.6(11) 1_656 .
O15 Cs3C O12 58.2(2) 1_656 .
O20 Cs3C O12 141.2(4) 7 .
O1W Cs3C O12 55.4(3) 7 .
Cs4A Cs3C O12 120.6(3) 1_656 .
Cs3B Cs3C Cs3C 165.8(2) . 6
O23 Cs3C Cs3C 54.1(5) 5 6
Cs4E Cs3C Cs3C 56.0(5) 1_656 6
O15 Cs3C Cs3C 119.4(2) 1_656 6
O20 Cs3C Cs3C 101.8(2) 7 6
O1W Cs3C Cs3C 59.3(3) 7 6
Cs4A Cs3C Cs3C 59.58(17) 1_656 6
O12 Cs3C Cs3C 114.4(2) . 6
Cs3B Cs3C Cs4C 130.4(3) . 1_656
O23 Cs3C Cs4C 114.3(5) 5 1_656
Cs4E Cs3C Cs4C 55.4(11) 1_656 1_656
O15 Cs3C Cs4C 63.6(3) 1_656 1_656
O20 Cs3C Cs4C 80.2(4) 7 1_656
O1W Cs3C Cs4C 82.9(6) 7 1_656
Cs4A Cs3C Cs4C 16.4(3) 1_656 1_656
O12 Cs3C Cs4C 104.4(4) . 1_656
Cs3C Cs3C Cs4C 61.58(19) 6 1_656
Cs3B Cs3C O6 63.9(2) . .
O23 Cs3C O6 61.3(7) 5 .
Cs4E Cs3C O6 152.1(10) 1_656 .
O15 Cs3C O6 99.3(3) 1_656 .
O20 Cs3C O6 132.7(4) 7 .
O1W Cs3C O6 66.6(4) 7 .
Cs4A Cs3C O6 160.9(3) 1_656 .
O12 Cs3C O6 44.92(19) . .
Cs3C Cs3C O6 111.2(2) 6 .
Cs4C Cs3C O6 145.4(4) 1_656 .
Cs3B Cs3C Cs3A 4.65(11) . 7
O23 Cs3C Cs3A 110.7(5) 5 7
Cs4E Cs3C Cs3A 122.3(7) 1_656 7
O15 Cs3C Cs3A 79.1(3) 1_656 7
O20 Cs3C Cs3A 77.0(3) 7 7
O1W Cs3C Cs3A 123.5(4) 7 7
Cs4A Cs3C Cs3A 133.0(3) 1_656 7
O12 Cs3C Cs3A 72.9(2) . 7
Cs3C Cs3C Cs3A 161.48(10) 6 7
Cs4C Cs3C Cs3A 135.0(3) 1_656 7
O6 Cs3C Cs3A 60.93(19) . 7
Cs4C Cs4A Cs4D 8.4(11) . .
Cs4C Cs4A Cs4E 152.0(13) . .
Cs4D Cs4A Cs4E 160.4(14) . .
Cs4C Cs4A Cs4B 12.1(7) . .
Cs4D Cs4A Cs4B 3.7(11) . .
Cs4E Cs4A Cs4B 164.1(11) . .
Cs4C Cs4A O24 5.7(12) . .
Cs4D Cs4A O24 14.1(14) . .
Cs4E Cs4A O24 146.3(14) . .
Cs4B Cs4A O24 17.8(10) . .
Cs4C Cs4A Cs3C 93.9(6) . 6_454
Cs4D Cs4A Cs3C 101.1(8) . 6_454
Cs4E Cs4A Cs3C 62.4(9) . 6_454
Cs4B Cs4A Cs3C 104.2(2) . 6_454
O24 Cs4A Cs3C 88.9(8) . 6_454
Cs4C Cs4A Cs3C 93.9(6) . 1_454
Cs4D Cs4A Cs3C 101.1(8) . 1_454
Cs4E Cs4A Cs3C 62.4(9) . 1_454
Cs4B Cs4A Cs3C 104.2(2) . 1_454
O24 Cs4A Cs3C 88.9(8) . 1_454
Cs3C Cs4A Cs3C 60.8(3) 6_454 1_454
Cs4C Cs4A O5 84.2(7) . .
Cs4D Cs4A O5 76.5(9) . .
Cs4E Cs4A O5 121.4(10) . .
Cs4B Cs4A O5 73.1(3) . .
O24 Cs4A O5 89.5(9) . .
Cs3C Cs4A O5 171.8(2) 6_454 .
Cs3C Cs4A O5 127.2(2) 1_454 .
Cs4C Cs4A O5 84.2(7) . 6
Cs4D Cs4A O5 76.5(9) . 6
Cs4E Cs4A O5 121.4(10) . 6
Cs4B Cs4A O5 73.1(3) . 6
O24 Cs4A O5 89.5(9) . 6
Cs3C Cs4A O5 127.2(2) 6_454 6
Cs3C Cs4A O5 171.8(2) 1_454 6
O5 Cs4A O5 44.7(3) . 6
Cs4C Cs4A O10 111.9(3) . 7_454
Cs4D Cs4A O10 107.9(5) . 7_454
Cs4E Cs4A O10 82.3(6) . 7_454
Cs4B Cs4A O10 106.11(19) . 7_454
O24 Cs4A O10 114.3(4) . 7_454
Cs3C Cs4A O10 138.7(2) 6_454 7_454
Cs3C Cs4A O10 84.9(2) 1_454 7_454
O5 Cs4A O10 48.77(19) . 7_454
O5 Cs4A O10 88.4(2) 6 7_454
Cs4C Cs4A O10 111.9(3) . 4_444
Cs4D Cs4A O10 107.9(5) . 4_444
Cs4E Cs4A O10 82.3(6) . 4_444
Cs4B Cs4A O10 106.11(19) . 4_444
O24 Cs4A O10 114.3(4) . 4_444
Cs3C Cs4A O10 84.9(2) 6_454 4_444
Cs3C Cs4A O10 138.7(2) 1_454 4_444
O5 Cs4A O10 88.4(2) . 4_444
O5 Cs4A O10 48.77(19) 6 4_444
O10 Cs4A O10 112.3(3) 7_454 4_444
Cs4C Cs4A O20 136.5(3) . 7_454
Cs4D Cs4A O20 138.5(2) . 7_454
Cs4E Cs4A O20 42.1(3) . 7_454
Cs4B Cs4A O20 138.95(14) . 7_454
O24 Cs4A O20 134.4(4) . 7_454
Cs3C Cs4A O20 95.6(2) 6_454 7_454
Cs3C Cs4A O20 55.6(2) 1_454 7_454
O5 Cs4A O20 91.3(2) . 7_454
O5 Cs4A O20 121.3(2) 6 7_454
O10 Cs4A O20 43.62(18) 7_454 7_454
O10 Cs4A O20 111.3(2) 4_444 7_454
Cs4D Cs4B O24 99(4) . .
Cs4D Cs4B Cs4C 4(3) . .
O24 Cs4B Cs4C 103(3) . .
Cs4D Cs4B O2W 129(3) . .
O24 Cs4B O2W 132(3) . .
Cs4C Cs4B O2W 125.1(11) . .
Cs4D Cs4B P7 104(3) . 3_444
O24 Cs4B P7 5(3) . 3_444
Cs4C Cs4B P7 107.7(7) . 3_444
O2W Cs4B P7 127.2(10) . 3_444
Cs4D Cs4B Cs4A 10(3) . .
O24 Cs4B Cs4A 110(3) . .
Cs4C Cs4B Cs4A 6.7(4) . .
O2W Cs4B Cs4A 118.4(10) . .
P7 Cs4B Cs4A 114.4(4) 3_444 .
Cs4D Cs4B O16 90.8(9) . 6
O24 Cs4B O16 107.4(3) . 6
Cs4C Cs4B O16 89.7(2) . 6
O2W Cs4B O16 75.7(3) . 6
P7 Cs4B O16 107.0(2) 3_444 6
Cs4A Cs4B O16 87.64(19) . 6
Cs4D Cs4B O16 90.8(9) . .
O24 Cs4B O16 107.4(3) . .
Cs4C Cs4B O16 89.7(2) . .
O2W Cs4B O16 75.7(3) . .
P7 Cs4B O16 107.0(2) 3_444 .
Cs4A Cs4B O16 87.64(19) . .
O16 Cs4B O16 144.4(4) 6 .
Cs4D Cs4B O1W 140(3) . 3_444
O24 Cs4B O1W 40(3) . 3_444
Cs4C Cs4B O1W 143.3(8) . 3_444
O2W Cs4B O1W 91.7(11) . 3_444
P7 Cs4B O1W 35.6(5) 3_444 3_444
Cs4A Cs4B O1W 150.0(6) . 3_444
O16 Cs4B O1W 100.8(2) 6 3_444
O16 Cs4B O1W 100.8(2) . 3_444
Cs4D Cs4B O2 92(3) . 3_444
O24 Cs4B O2 23.0(8) . 3_444
Cs4C Cs4B O2 95.6(5) . 3_444
O2W Cs4B O2 134.4(8) . 3_444
P7 Cs4B O2 24.72(18) 3_444 3_444
Cs4A Cs4B O2 101.8(3) . 3_444
O16 Cs4B O2 85.8(2) 6 3_444
O16 Cs4B O2 129.6(3) . 3_444
O1W Cs4B O2 51.0(4) 3_444 3_444
Cs4D Cs4B O2 92(3) . 7_454
O24 Cs4B O2 23.0(8) . 7_454
Cs4C Cs4B O2 95.6(5) . 7_454
O2W Cs4B O2 134.4(8) . 7_454
P7 Cs4B O2 24.72(18) 3_444 7_454
Cs4A Cs4B O2 101.8(3) . 7_454
O16 Cs4B O2 129.6(3) 6 7_454
O16 Cs4B O2 85.8(2) . 7_454
O1W Cs4B O2 51.0(4) 3_444 7_454
O2 Cs4B O2 43.9(3) 3_444 7_454
Cs4D Cs4B O15 68.4(10) . 6
O24 Cs4B O15 73.9(13) . 6
Cs4C Cs4B O15 69.7(3) . 6
O2W Cs4B O15 119.84(19) . 6
P7 Cs4B O15 76.0(2) 3_444 6
Cs4A Cs4B O15 72.44(17) . 6
O16 Cs4B O15 44.48(17) 6 6
O16 Cs4B O15 158.8(3) . 6
O1W Cs4B O15 93.4(3) 3_444 6
O2 Cs4B O15 51.3(2) 3_444 6
O2 Cs4B O15 91.1(3) 7_454 6
Cs4A Cs4C Cs4D 164(2) . .
Cs4A Cs4C Cs4B 161.2(11) . .
Cs4D Cs4C Cs4B 2.5(19) . .
Cs4A Cs4C O24 171.8(17) . .
Cs4D Cs4C O24 25(2) . .
Cs4B Cs4C O24 27.0(15) . .
Cs4A Cs4C Cs4E 19.2(9) . .
Cs4D Cs4C Cs4E 177(2) . .
Cs4B Cs4C Cs4E 179.5(10) . .
O24 Cs4C Cs4E 152.5(16) . .
Cs4A Cs4C O2W 131.3(10) . .
Cs4D Cs4C O2W 32.5(18) . .
Cs4B Cs4C O2W 30.0(7) . .
O24 Cs4C O2W 57.0(16) . .
Cs4E Cs4C O2W 150.5(11) . .
Cs4A Cs4C O5 79.2(7) . .
Cs4D Cs4C O5 85.8(16) . .
Cs4B Cs4C O5 83.4(5) . .
O24 Cs4C O5 108.4(14) . .
Cs4E Cs4C O5 97.0(9) . .
O2W Cs4C O5 56.1(6) . .
Cs4A Cs4C O5 79.2(7) . 6
Cs4D Cs4C O5 85.8(16) . 6
Cs4B Cs4C O5 83.4(5) . 6
O24 Cs4C O5 108.4(14) . 6
Cs4E Cs4C O5 97.0(9) . 6
O2W Cs4C O5 56.1(6) . 6
O5 Cs4C O5 44.1(3) . 6
Cs4A Cs4C Cs3C 69.7(6) . 6_454
Cs4D Cs4C Cs3C 124.0(18) . 6_454
Cs4B Cs4C Cs3C 126.0(7) . 6_454
O24 Cs4C Cs3C 103.1(13) . 6_454
Cs4E Cs4C Cs3C 53.6(7) . 6_454
O2W Cs4C Cs3C 146.7(5) . 6_454
O5 Cs4C Cs3C 147.9(7) . 6_454
O5 Cs4C Cs3C 119.3(4) 6 6_454
Cs4A Cs4C Cs3C 69.7(6) . 1_454
Cs4D Cs4C Cs3C 124.0(18) . 1_454
Cs4B Cs4C Cs3C 126.0(7) . 1_454
O24 Cs4C Cs3C 103.1(13) . 1_454
Cs4E Cs4C Cs3C 53.6(6) . 1_454
O2W Cs4C Cs3C 146.7(5) . 1_454
O5 Cs4C Cs3C 119.3(4) . 1_454
O5 Cs4C Cs3C 147.9(7) 6 1_454
Cs3C Cs4C Cs3C 56.8(4) 6_454 1_454
Cs4A Cs4C O15 104.9(5) . 6
Cs4D Cs4C O15 80.9(10) . 6
Cs4B Cs4C O15 81.9(5) . 6
O24 Cs4C O15 72.5(5) . 6
Cs4E Cs4C O15 98.0(4) . 6
O2W Cs4C O15 94.0(5) . 6
O5 Cs4C O15 132.9(3) . 6
O5 Cs4C O15 89.7(2) 6 6
Cs3C Cs4C O15 53.0(2) 6_454 6
Cs3C Cs4C O15 105.4(3) 1_454 6
Cs4A Cs4C O15 104.9(5) . .
Cs4D Cs4C O15 80.9(9) . .
Cs4B Cs4C O15 81.9(5) . .
O24 Cs4C O15 72.5(5) . .
Cs4E Cs4C O15 98.0(4) . .
O2W Cs4C O15 94.0(5) . .
O5 Cs4C O15 89.7(2) . .
O5 Cs4C O15 132.9(3) 6 .
Cs3C Cs4C O15 105.4(3) 6_454 .
Cs3C Cs4C O15 52.9(2) 1_454 .
O15 Cs4C O15 131.6(6) 6 .
Cs4B Cs4D Cs4C 174(4) . .
Cs4B Cs4D O24 49(3) . .
Cs4C Cs4D O24 137(4) . .
Cs4B Cs4D Cs4A 166(4) . .
Cs4C Cs4D Cs4A 7.9(11) . .
O24 Cs4D Cs4A 145(4) . .
Cs4B Cs4D O2W 39(3) . .
Cs4C Cs4D O2W 135(2) . .
O24 Cs4D O2W 88(3) . .
Cs4A Cs4D O2W 127.2(14) . .
Cs4B Cs4D P7 62(2) . 3_444
Cs4C Cs4D P7 124(3) . 3_444
O24 Cs4D P7 13(3) . 3_444
Cs4A Cs4D P7 131.9(18) . 3_444
O2W Cs4D P7 100.9(14) . 3_444
Cs4B Cs4D O16 76.8(13) . 6
Cs4C Cs4D O16 101.2(6) . 6
O24 Cs4D O16 94.4(14) . 6
Cs4A Cs4D O16 98.6(5) . 6
O2W Cs4D O16 68.7(7) . 6
P7 Cs4D O16 99.0(5) 3_444 6
Cs4B Cs4D O16 76.8(13) . .
Cs4C Cs4D O16 101.2(6) . .
O24 Cs4D O16 94.4(14) . .
Cs4A Cs4D O16 98.6(5) . .
O2W Cs4D O16 68.7(7) . .
P7 Cs4D O16 99.0(5) 3_444 .
O16 Cs4D O16 136.0(13) 6 .
Cs4B Cs4D O15 100.5(9) . 6
Cs4C Cs4D O15 81.8(12) . 6
O24 Cs4D O15 81.1(11) . 6
Cs4A Cs4D O15 84.9(9) . 6
O2W Cs4D O15 111.7(7) . 6
P7 Cs4D O15 76.4(4) 3_444 6
O16 Cs4D O15 45.69(17) 6 6
O16 Cs4D O15 175.4(8) . 6
Cs4B Cs4D O15 100.5(9) . .
Cs4C Cs4D O15 81.8(12) . .
O24 Cs4D O15 81.1(11) . .
Cs4A Cs4D O15 84.9(9) . .
O2W Cs4D O15 111.7(7) . .
P7 Cs4D O15 76.4(4) 3_444 .
O16 Cs4D O15 175.4(8) 6 .
O16 Cs4D O15 45.69(17) . .
O15 Cs4D O15 132.2(12) 6 .
Cs4B Cs4D O5 97(3) . .
Cs4C Cs4D O5 77.0(14) . .
O24 Cs4D O5 141(3) . .
Cs4A Cs4D O5 69.7(6) . .
O2W Cs4D O5 61.5(9) . .
P7 Cs4D O5 151.0(10) 3_444 .
O16 Cs4D O5 95.5(7) 6 .
O16 Cs4D O5 54.2(4) . .
O15 Cs4D O5 130.2(5) 6 .
O15 Cs4D O5 88.6(3) . .
Cs4B Cs4D O5 97(3) . 6
Cs4C Cs4D O5 77.0(14) . 6
O24 Cs4D O5 141(3) . 6
Cs4A Cs4D O5 69.7(6) . 6
O2W Cs4D O5 61.5(9) . 6
P7 Cs4D O5 151.0(10) 3_444 6
O16 Cs4D O5 54.2(4) 6 6
O16 Cs4D O5 95.5(7) . 6
O15 Cs4D O5 88.6(3) 6 6
O15 Cs4D O5 130.2(5) . 6
O5 Cs4D O5 43.0(4) . 6
Cs4A Cs4E O1 111.9(19) . .
Cs4A Cs4E O20 101.7(13) . 7_454
O1 Cs4E O20 73.8(11) . 7_454
Cs4A Cs4E O20 101.7(13) . 4_444
O1 Cs4E O20 73.8(11) . 4_444
O20 Cs4E O20 145(2) 7_454 4_444
Cs4A Cs4E Cs3C 78.1(14) . 6_454
O1 Cs4E Cs3C 145.3(8) . 6_454
O20 Cs4E Cs3C 138.7(14) 7_454 6_454
O20 Cs4E Cs3C 71.6(6) 4_444 6_454
Cs4A Cs4E Cs3C 78.1(14) . 1_454
O1 Cs4E Cs3C 145.3(8) . 1_454
O20 Cs4E Cs3C 71.6(6) 7_454 1_454
O20 Cs4E Cs3C 138.7(14) 4_444 1_454
Cs3C Cs4E Cs3C 68.0(10) 6_454 1_454
Cs4A Cs4E Cs4C 8.8(5) . .
O1 Cs4E Cs4C 120.7(18) . .
O20 Cs4E Cs4C 103.6(13) 7_454 .
O20 Cs4E Cs4C 103.6(13) 4_444 .
Cs3C Cs4E Cs4C 71.0(12) 6_454 .
Cs3C Cs4E Cs4C 71.0(12) 1_454 .
Cs4A Cs4E P5B 98.8(14) . .
O1 Cs4E P5B 13.0(9) . .
O20 Cs4E P5B 75.7(10) 7_454 .
O20 Cs4E P5B 75.7(10) 4_444 .
Cs3C Cs4E P5B 145.6(5) 6_454 .
Cs3C Cs4E P5B 145.6(5) 1_454 .
Cs4C Cs4E P5B 107.6(13) . .
Cs4A Cs4E P5A 110.9(14) . .
O1 Cs4E P5A 0.9(9) . .
O20 Cs4E P5A 73.9(11) 7_454 .
O20 Cs4E P5A 73.9(11) 4_444 .
Cs3C Cs4E P5A 145.5(7) 6_454 .
Cs3C Cs4E P5A 145.5(7) 1_454 .
Cs4C Cs4E P5A 119.7(13) . .
P5B Cs4E P5A 12.1(3) . .
Cs4A Cs4E P4 86.3(9) . 7_454
O1 Cs4E P4 70.7(6) . 7_454
O20 Cs4E P4 18.2(5) 7_454 7_454
O20 Cs4E P4 144.0(16) 4_444 7_454
Cs3C Cs4E P4 144.0(13) 6_454 7_454
Cs3C Cs4E P4 77.2(3) 1_454 7_454
Cs4C Cs4E P4 89.7(9) . 7_454
P5B Cs4E P4 68.4(6) . 7_454
P5A Cs4E P4 70.5(6) . 7_454
Cs4A Cs4E P4 86.3(9) . 4_444
O1 Cs4E P4 70.7(6) . 4_444
O20 Cs4E P4 144.0(16) 7_454 4_444
O20 Cs4E P4 18.2(5) 4_444 4_444
Cs3C Cs4E P4 77.2(3) 6_454 4_444
Cs3C Cs4E P4 144.0(13) 1_454 4_444
Cs4C Cs4E P4 89.7(9) . 4_444
P5B Cs4E P4 68.4(6) . 4_444
P5A Cs4E P4 70.5(6) . 4_444
P4 Cs4E P4 134.3(11) 7_454 4_444
Cs4A Cs4E O10 64.5(8) . 7_454
O1 Cs4E O10 72.8(9) . 7_454
O20 Cs4E O10 42.1(6) 7_454 7_454
O20 Cs4E O10 134.5(14) 4_444 7_454
Cs3C Cs4E O10 136.8(17) 6_454 7_454
Cs3C Cs4E O10 83.3(6) 1_454 7_454
Cs4C Cs4E O10 69.5(8) . 7_454
P5B Cs4E O10 65.2(6) . 7_454
P5A Cs4E O10 72.2(6) . 7_454
P4 Cs4E O10 24.02(18) 7_454 7_454
P4 Cs4E O10 118.7(10) 4_444 7_454
O15 P1 O4 116.7(4) . .
O15 P1 O14 102.0(4) . .
O4 P1 O14 112.8(4) . .
O15 P1 O16 111.7(4) . .
O4 P1 O16 101.3(4) . .
O14 P1 O16 112.8(4) . .
O15 P1 U1 50.6(3) . 7_454
O4 P1 U1 138.5(3) . 7_454
O14 P1 U1 52.1(3) . 7_454
O16 P1 U1 120.2(3) . 7_454
O15 P1 U2 125.7(3) . .
O4 P1 U2 53.0(3) . .
O14 P1 U2 132.0(3) . .
O16 P1 U2 48.5(3) . .
U1 P1 U2 168.08(9) 7_454 .
O15 P1 Cs4D 57.9(6) . .
O4 P1 Cs4D 121.6(5) . .
O14 P1 Cs4D 125.4(5) . .
O16 P1 Cs4D 53.9(6) . .
U1 P1 Cs4D 86.9(3) 7_454 .
U2 P1 Cs4D 82.5(4) . .
O15 P1 Cs4B 63.3(3) . .
O4 P1 Cs4B 128.6(3) . .
O14 P1 Cs4B 117.2(3) . .
O16 P1 Cs4B 48.8(3) . .
U1 P1 Cs4B 84.41(14) 7_454 .
U2 P1 Cs4B 84.16(14) . .
Cs4D P1 Cs4B 10.1(5) . .
O15 P1 Cs4C 53.2(3) . .
O4 P1 Cs4C 109.8(4) . .
O14 P1 Cs4C 137.2(4) . .
O16 P1 Cs4C 61.6(3) . .
U1 P1 Cs4C 92.0(2) 7_454 .
U2 P1 Cs4C 78.9(2) . .
Cs4D P1 Cs4C 14.4(5) . .
Cs4B P1 Cs4C 24.5(3) . .
O15 P1 Cs3B 39.5(3) . 1_454
O4 P1 Cs3B 78.1(3) . 1_454
O14 P1 Cs3B 112.1(3) . 1_454
O16 P1 Cs3B 131.1(3) . 1_454
U1 P1 Cs3B 75.43(6) 7_454 1_454
U2 P1 Cs3B 108.59(7) . 1_454
Cs4D P1 Cs3B 84.3(6) . 1_454
Cs4B P1 Cs3B 93.21(13) . 1_454
Cs4C P1 Cs3B 72.6(2) . 1_454
O11 P2 O19 109.8(4) . .
O11 P2 O18 110.7(4) . .
O19 P2 O18 111.2(4) . .
O11 P2 O3 110.7(4) . .
O19 P2 O3 112.0(4) . .
O18 P2 O3 102.1(4) . .
O11 P2 U3 134.5(3) . .
O19 P2 U3 115.4(3) . .
O18 P2 U3 47.9(3) . .
O3 P2 U3 55.7(3) . .
O11 P2 Cs3A 48.1(3) . .
O19 P2 Cs3A 156.4(3) . .
O18 P2 Cs3A 87.8(3) . .
O3 P2 Cs3A 75.5(3) . .
U3 P2 Cs3A 87.57(6) . .
O11 P2 Cs1 128.1(3) . .
O19 P2 Cs1 54.4(3) . .
O18 P2 Cs1 56.8(3) . .
O3 P2 Cs1 121.0(3) . .
U3 P2 Cs1 78.28(5) . .
Cs3A P2 Cs1 142.28(8) . .
O21 P3 O6 111.9(4) . .
O21 P3 O12 111.4(4) . .
O6 P3 O12 112.8(4) . .
O21 P3 O7 107.4(5) . .
O6 P3 O7 104.7(4) . .
O12 P3 O7 108.2(4) . .
O21 P3 Cs3B 98.4(4) . .
O6 P3 Cs3B 61.7(3) . .
O12 P3 Cs3B 63.3(3) . .
O7 P3 Cs3B 154.1(3) . .
O21 P3 Cs3C 127.3(4) . .
O6 P3 Cs3C 61.9(3) . .
O12 P3 Cs3C 51.1(3) . .
O7 P3 Cs3C 125.2(4) . .
Cs3B P3 Cs3C 29.68(16) . .
O21 P3 Cs2A 139.7(3) . 5
O6 P3 Cs2A 59.7(3) . 5
O12 P3 Cs2A 107.5(3) . 5
O7 P3 Cs2A 48.8(3) . 5
Cs3B P3 Cs2A 108.13(11) . 5
Cs3C P3 Cs2A 85.90(16) . 5
O21 P3 Cs3A 53.0(3) . .
O6 P3 Cs3A 98.9(3) . .
O12 P3 Cs3A 148.3(3) . .
O7 P3 Cs3A 61.2(3) . .
Cs3B P3 Cs3A 138.94(9) . .
Cs3C P3 Cs3A 160.32(13) . .
Cs2A P3 Cs3A 87.82(9) 5 .
O21 P3 Cs3A 74.5(3) . 7
O6 P3 Cs3A 64.0(3) . 7
O12 P3 Cs3A 81.7(3) . 7
O7 P3 Cs3A 167.8(3) . 7
Cs3B P3 Cs3A 25.86(6) . 7
Cs3C P3 Cs3A 55.33(16) . 7
Cs2A P3 Cs3A 122.05(11) 5 7
Cs3A P3 Cs3A 114.04(7) . 7
O21 P3 Cs2B 136.6(5) . 5
O6 P3 Cs2B 62.1(5) . 5
O12 P3 Cs2B 109.8(4) . 5
O7 P3 Cs2B 45.4(5) . 5
Cs3B P3 Cs2B 111.9(4) . 5
Cs3C P3 Cs2B 89.7(4) . 5
Cs2A P3 Cs2B 3.9(4) 5 5
Cs3A P3 Cs2B 84.3(3) . 5
Cs3A P3 Cs2B 125.1(4) 7 5
O8 P4 O10 114.1(4) . .
O8 P4 O9 109.3(4) . .
O10 P4 O9 111.7(4) . .
O8 P4 O20 106.6(4) . .
O10 P4 O20 107.6(4) . .
O9 P4 O20 107.2(4) . .
O8 P4 Cs4E 122.7(6) . 7_454
O10 P4 Cs4E 80.6(8) . 7_454
O9 P4 Cs4E 115.3(8) . 7_454
O20 P4 Cs4E 27.2(8) . 7_454
O8 P4 Cs3A 70.9(3) . 2_554
O10 P4 Cs3A 160.8(3) . 2_554
O9 P4 Cs3A 51.0(3) . 2_554
O20 P4 Cs3A 87.6(3) . 2_554
Cs4E P4 Cs3A 113.1(8) 7_454 2_554
O8 P4 Cs3B 53.2(3) . 7
O10 P4 Cs3B 109.0(3) . 7
O9 P4 Cs3B 139.3(3) . 7
O20 P4 Cs3B 57.4(3) . 7
Cs4E P4 Cs3B 69.5(6) 7_454 7
Cs3A P4 Cs3B 88.95(7) 2_554 7
O8 P4 Cs3B 90.3(3) . 8_454
O10 P4 Cs3B 155.6(3) . 8_454
O9 P4 Cs3B 55.0(3) . 8_454
O20 P4 Cs3B 64.0(3) . 8_454
Cs4E P4 Cs3B 87.4(9) 7_454 8_454
Cs3A P4 Cs3B 26.63(6) 2_554 8_454
Cs3B P4 Cs3B 86.20(7) 7 8_454
O8 P4 Cs4A 117.2(3) . 7_454
O10 P4 Cs4A 53.4(3) . 7_454
O9 P4 Cs4A 133.1(3) . 7_454
O20 P4 Cs4A 55.2(3) . 7_454
Cs4E P4 Cs4A 30.3(9) 7_454 7_454
Cs3A P4 Cs4A 142.77(9) 2_554 7_454
Cs3B P4 Cs4A 72.72(8) 7 7_454
Cs3B P4 Cs4A 117.72(9) 8_454 7_454
O8 P4 Cs3C 80.3(3) . 7
O10 P4 Cs3C 91.5(3) . 7
O9 P4 Cs3C 146.5(3) . 7
O20 P4 Cs3C 40.6(3) . 7
Cs4E P4 Cs3C 42.9(6) 7_454 7
Cs3A P4 Cs3C 107.70(14) 2_554 7
Cs3B P4 Cs3C 28.33(14) 7 7
Cs3B P4 Cs3C 94.09(12) 8_454 7
Cs4A P4 Cs3C 45.59(15) 7_454 7
P5B P5A O1 73.0(17) . .
P5B P5A O17 78.6(9) . 2
O1 P5A O17 116.4(6) . 2
P5B P5A O17 78.6(8) . 5
O1 P5A O17 116.4(6) . 5
O17 P5A O17 111.7(7) 2 5
P5B P5A O23 167(2) . .
O1 P5A O23 94(2) . .
O17 P5A O23 107.9(10) 2 .
O17 P5A O23 107.9(10) 5 .
P5B P5A Cs2A 123.5(14) . .
O1 P5A Cs2A 163.6(10) . .
O17 P5A Cs2A 70.8(4) 2 .
O17 P5A Cs2A 70.8(4) 5 .
O23 P5A Cs2A 69.2(19) . .
P5B P5A Cs4E 71.6(16) . .
O1 P5A Cs4E 1.3(12) . .
O17 P5A Cs4E 115.9(5) 2 .
O17 P5A Cs4E 115.9(5) 5 .
O23 P5A Cs4E 96(2) . .
Cs2A P5A Cs4E 164.9(8) . .
P5B P5A Cs2B 121.3(15) . .
O1 P5A Cs2B 165.8(11) . .
O17 P5A Cs2B 69.7(4) 2 .
O17 P5A Cs2B 69.7(4) 5 .
O23 P5A Cs2B 71.4(19) . .
Cs2A P5A Cs2B 2.2(4) . .
Cs4E P5A Cs2B 167.1(9) . .
P5B P5A Cs3C 138.7(12) . 5
O1 P5A Cs3C 74.0(9) . 5
O17 P5A Cs3C 139.3(5) 2 5
O17 P5A Cs3C 94.9(4) 5 5
O23 P5A Cs3C 32.1(12) . 5
Cs2A P5A Cs3C 91.1(2) . 5
Cs4E P5A Cs3C 75.2(7) . 5
Cs2B P5A Cs3C 93.1(4) . 5
P5B P5A Cs3C 138.7(12) . 2
O1 P5A Cs3C 74.0(9) . 2
O17 P5A Cs3C 94.9(4) 2 2
O17 P5A Cs3C 139.3(5) 5 2
O23 P5A Cs3C 32.1(12) . 2
Cs2A P5A Cs3C 91.1(2) . 2
Cs4E P5A Cs3C 75.2(7) . 2
Cs2B P5A Cs3C 93.1(4) . 2
Cs3C P5A Cs3C 48.0(3) 5 2
P5B P5A Cs1 56.0(14) . .
O1 P5A Cs1 129.0(10) . .
O17 P5A Cs1 56.9(4) 2 .
O17 P5A Cs1 56.9(4) 5 .
O23 P5A Cs1 136.6(19) . .
Cs2A P5A Cs1 67.45(12) . .
Cs4E P5A Cs1 127.6(8) . .
Cs2B P5A Cs1 65.2(4) . .
Cs3C P5A Cs1 148.28(17) 5 .
Cs3C P5A Cs1 148.28(17) 2 .
P5A P5B O1 77.1(17) . .
P5A P5B O17 72.6(10) . 2
O1 P5B O17 115.6(9) . 2
P5A P5B O17 72.6(10) . 5
O1 P5B O17 115.6(9) . 5
O17 P5B O17 107.3(12) 2 5
P5A P5B Cs4E 96.3(17) . .
O1 P5B Cs4E 19.2(13) . .
O17 P5B Cs4E 122.8(7) 2 .
O17 P5B Cs4E 122.8(7) 5 .
P5A P5B Cs1 114.2(15) . .
O1 P5B Cs1 168.7(14) . .
O17 P5B Cs1 69.9(7) 2 .
O17 P5B Cs1 69.9(7) 5 .
Cs4E P5B Cs1 149.5(11) . .
P5A P5B Cs2A 47.5(13) . .
O1 P5B Cs2A 124.6(13) . .
O17 P5B Cs2A 54.6(6) 2 .
O17 P5B Cs2A 54.6(6) 5 .
Cs4E P5B Cs2A 143.8(10) . .
Cs1 P5B Cs2A 66.7(3) . .
P5A P5B Cs4A 124.7(15) . .
O1 P5B Cs4A 47.6(11) . .
O17 P5B Cs4A 126.2(6) 2 .
O17 P5B Cs4A 126.2(6) 5 .
Cs4E P5B Cs4A 28.4(9) . .
Cs1 P5B Cs4A 121.1(5) . .
Cs2A P5B Cs4A 172.2(5) . .
P5A P5B Cs2B 50.0(13) . .
O1 P5B Cs2B 127.1(13) . .
O17 P5B Cs2B 54.3(6) 2 .
O17 P5B Cs2B 54.3(6) 5 .
Cs4E P5B Cs2B 146.3(11) . .
Cs1 P5B Cs2B 64.2(4) . .
Cs2A P5B Cs2B 2.5(4) . .
Cs4A P5B Cs2B 174.7(6) . .
P6B P6A O5 68.7(10) . .
P6B P6A O5 68.7(10) . 6
O5 P6A O5 113.1(8) . 6
P6B P6A O25 83(2) . .
O5 P6A O25 111.4(7) . .
O5 P6A O25 111.4(7) 6 .
P6B P6A O22 170(3) . .
O5 P6A O22 106.6(8) . .
O5 P6A O22 106.6(8) 6 .
O25 P6A O22 107.4(16) . .
P6B P6A Cs4A 87(2) . .
O5 P6A Cs4A 64.4(4) . .
O5 P6A Cs4A 64.4(4) 6 .
O25 P6A Cs4A 169.7(10) . .
O22 P6A Cs4A 82.9(12) . .
P6B P6A Cs4C 73(2) . .
O5 P6A Cs4C 59.7(4) . .
O5 P6A Cs4C 59.7(4) 6 .
O25 P6A Cs4C 155.2(11) . .
O22 P6A Cs4C 97.4(13) . .
Cs4A P6A Cs4C 14.5(3) . .
P6B P6A Cs4D 58(2) . .
O5 P6A Cs4D 57.0(4) . .
O5 P6A Cs4D 57.0(4) 6 .
O25 P6A Cs4D 140.5(12) . .
O22 P6A Cs4D 112.1(14) . .
Cs4A P6A Cs4D 29.2(6) . .
Cs4C P6A Cs4D 14.8(5) . .
P6B P6A Cs4B 48(2) . .
O5 P6A Cs4B 56.6(4) . .
O5 P6A Cs4B 56.6(4) 6 .
O25 P6A Cs4B 131.0(10) . .
O22 P6A Cs4B 121.7(12) . .
Cs4A P6A Cs4B 38.73(13) . .
Cs4C P6A Cs4B 24.3(3) . .
Cs4D P6A Cs4B 9.5(6) . .
P6B P6A Cs2B 96(2) . 5
O5 P6A Cs2B 116.6(5) . 5
O5 P6A Cs2B 116.6(5) 6 5
O25 P6A Cs2B 13.0(10) . 5
O22 P6A Cs2B 94.4(13) . 5
Cs4A P6A Cs2B 177.3(5) . 5
Cs4C P6A Cs2B 168.2(6) . 5
Cs4D P6A Cs2B 153.5(8) . 5
Cs4B P6A Cs2B 143.9(5) . 5
P6A P6B O5 75.2(16) . 6
P6A P6B O5 75.2(16) . .
O5 P6B O5 120(2) 6 .
P6A P6B O25 65(3) . .
O5 P6B O25 106.4(19) 6 .
O5 P6B O25 106.4(19) . .
P6A P6B Cs4D 110(2) . .
O5 P6B Cs4D 71.3(14) 6 .
O5 P6B Cs4D 71.3(14) . .
O25 P6B Cs4D 175(2) . .
P6A P6B Cs4B 121(2) . .
O5 P6B Cs4B 76.1(15) 6 .
O5 P6B Cs4B 76.1(15) . .
O25 P6B Cs4B 174(2) . .
Cs4D P6B Cs4B 11.1(6) . .
P6A P6B Cs4C 94(2) . .
O5 P6B Cs4C 65.5(12) 6 .
O5 P6B Cs4C 65.5(12) . .
O25 P6B Cs4C 158(2) . .
Cs4D P6B Cs4C 16.1(5) . .
Cs4B P6B Cs4C 27.2(4) . .
P6A P6B Cs4A 79(2) . .
O5 P6B Cs4A 61.8(11) 6 .
O5 P6B Cs4A 61.8(11) . .
O25 P6B Cs4A 144(2) . .
Cs4D P6B Cs4A 31.0(7) . .
Cs4B P6B Cs4A 42.1(4) . .
Cs4C P6B Cs4A 14.9(3) . .
O2 P7 O2 114.5(7) . 5_565
O2 P7 O24 108.3(10) . 3_556
O2 P7 O24 108.3(10) 5_565 3_556
O2 P7 P7 57.2(3) . 5_565
O2 P7 P7 57.2(3) 5_565 5_565
O24 P7 P7 125(2) 3_556 5_565
O2 P7 O1W 113.8(5) . .
O2 P7 O1W 113.8(5) 5_565 .
O24 P7 O1W 96(2) 3_556 .
P7 P7 O1W 138.2(12) 5_565 .
O2 P7 Cs4B 109.7(4) . 3_556
O2 P7 Cs4B 109.7(4) 5_565 3_556
O24 P7 Cs4B 3.0(19) 3_556 3_556
P7 P7 Cs4B 128.5(8) 5_565 3_556
O1W P7 Cs4B 93.4(9) . 3_556
O2 P7 Cs4D 103.1(6) . 3_556
O2 P7 Cs4D 103.1(6) 5_565 3_556
O24 P7 Cs4D 11(2) 3_556 3_556
P7 P7 Cs4D 114.7(12) 5_565 3_556
O1W P7 Cs4D 107.2(13) . 3_556
Cs4B P7 Cs4D 13.8(8) 3_556 3_556
O2 P7 Cs4C 95.8(4) . 3_556
O2 P7 Cs4C 95.8(4) 5_565 3_556
O24 P7 Cs4C 24.7(19) 3_556 3_556
P7 P7 Cs4C 100.8(8) 5_565 3_556
O1W P7 Cs4C 121.1(9) . 3_556
Cs4B P7 Cs4C 27.7(3) 3_556 3_556
Cs4D P7 Cs4C 13.9(8) 3_556 3_556
O2 P7 Cs4D 66.5(4) . 7_454
O2 P7 Cs4D 66.5(4) 5_565 7_454
O24 P7 Cs4D 168(2) 3_556 7_454
P7 P7 Cs4D 42.4(8) 5_565 7_454
O1W P7 Cs4D 95.7(11) . 7_454
Cs4B P7 Cs4D 170.9(7) 3_556 7_454
Cs4D P7 Cs4D 157.1(4) 3_556 7_454
Cs4C P7 Cs4D 143.2(6) 3_556 7_454
O2 P7 Cs4B 62.7(3) . 7_454
O2 P7 Cs4B 62.7(3) 5_565 7_454
O24 P7 Cs4B 157.4(19) 3_556 7_454
P7 P7 Cs4B 31.9(6) 5_565 7_454
O1W P7 Cs4B 106.2(9) . 7_454
Cs4B P7 Cs4B 160.4(3) 3_556 7_454
Cs4D P7 Cs4B 146.6(9) 3_556 7_454
Cs4C P7 Cs4B 132.7(3) 3_556 7_454
Cs4D P7 Cs4B 10.5(6) 7_454 7_454
O2 P7 Cs4C 72.5(4) . 7_454
O2 P7 Cs4C 72.5(4) 5_565 7_454
O24 P7 Cs4C 178.2(19) 3_556 7_454
P7 P7 Cs4C 56.3(7) 5_565 7_454
O1W P7 Cs4C 81.8(9) . 7_454
Cs4B P7 Cs4C 175.2(4) 3_556 7_454
Cs4D P7 Cs4C 171.0(8) 3_556 7_454
Cs4C P7 Cs4C 157.1(3) 3_556 7_454
Cs4D P7 Cs4C 13.9(5) 7_454 7_454
Cs4B P7 Cs4C 24.4(2) 7_454 7_454
O2 P7 Cs3C 76.3(3) . 7
O2 P7 Cs3C 113.6(4) 5_565 7
O24 P7 Cs3C 131.1(16) 3_556 7
P7 P7 Cs3C 98.7(7) 5_565 7
O1W P7 Cs3C 43.8(7) . 7
Cs4B P7 Cs3C 128.4(3) 3_556 7
Cs4D P7 Cs3C 140.1(8) 3_556 7
Cs4C P7 Cs3C 150.3(2) 3_556 7
Cs4D P7 Cs3C 59.7(6) 7_454 7
Cs4B P7 Cs3C 69.2(2) 7_454 7
Cs4C P7 Cs3C 47.4(3) 7_454 7
P8B P8A P8B 107.4(18) . 2_554
P8B P8A O13 74.2(9) . 2_554
P8B P8A O13 68.6(8) 2_554 2_554
P8B P8A O13 68.6(8) . .
P8B P8A O13 74.2(9) 2_554 .
O13 P8A O13 114.9(10) 2_554 .
P8B P8A O26 175.8(14) . 2_554
P8B P8A O26 69.3(11) 2_554 2_554
O13 P8A O26 106.2(10) 2_554 2_554
O13 P8A O26 107.8(9) . 2_554
P8B P8A O26 69.3(11) . .
P8B P8A O26 175.8(14) 2_554 .
O13 P8A O26 107.8(9) 2_554 .
O13 P8A O26 106.2(10) . .
O26 P8A O26 114(2) 2_554 .
P8B P8A Cs3A 15.4(8) . 2_554
P8B P8A Cs3A 93.5(10) 2_554 2_554
O13 P8A Cs3A 61.8(5) 2_554 2_554
O13 P8A Cs3A 69.7(5) . 2_554
O26 P8A Cs3A 162.3(10) 2_554 2_554
O26 P8A Cs3A 82.8(9) . 2_554
P8B P8A Cs3A 93.5(10) . .
P8B P8A Cs3A 15.4(8) 2_554 .
O13 P8A Cs3A 69.7(5) 2_554 .
O13 P8A Cs3A 61.8(5) . .
O26 P8A Cs3A 82.8(9) 2_554 .
O26 P8A Cs3A 162.3(10) . .
Cs3A P8A Cs3A 80.7(3) 2_554 .
P8A P8B O13 73.7(8) . .
P8A P8B O26 75.0(13) . .
O13 P8B O26 111.3(12) . .
P8A P8B P8B 36.3(9) . 2_554
O13 P8B P8B 61.9(7) . 2_554
O26 P8B P8B 111.3(10) . 2_554
P8A P8B O13 69.2(8) . 2_554
O13 P8B O13 114.9(7) . 2_554
O26 P8B O13 108.1(12) . 2_554
P8B P8B O13 56.2(7) 2_554 2_554
P8A P8B Cs3A 159.5(10) . 2_554
O13 P8B Cs3A 105.6(7) . 2_554
O26 P8B Cs3A 122.6(11) . 2_554
P8B P8B Cs3A 124.7(3) 2_554 2_554
O13 P8B Cs3A 93.6(6) 2_554 2_554
P8A P8B Cs3A 72.4(9) . .
O13 P8B Cs3A 55.1(5) . .
O26 P8B Cs3A 147.1(11) . .
P8B P8B Cs3A 36.4(2) 2_554 .
O13 P8B Cs3A 63.5(4) 2_554 .
Cs3A P8B Cs3A 90.3(3) 2_554 .
P5B O1 P5A 29.9(7) . .
P5B O1 Cs4E 148(2) . .
P5A O1 Cs4E 178(2) . .
P5B O1 Cs4A 114.3(14) . .
P5A O1 Cs4A 144.3(13) . .
Cs4E O1 Cs4A 33.4(14) . .
P5B O1 Cs3C 111.1(11) . 5
P5A O1 Cs3C 84.0(9) . 5
Cs4E O1 Cs3C 98.0(14) . 5
Cs4A O1 Cs3C 127.6(4) . 5
P5B O1 Cs3C 111.1(11) . 2
P5A O1 Cs3C 84.0(9) . 2
Cs4E O1 Cs3C 98.0(14) . 2
Cs4A O1 Cs3C 127.6(4) . 2
Cs3C O1 Cs3C 49.8(4) 5 2
P7 O2 P7 65.5(7) 5_565 .
P7 O2 U1 147.2(3) 5_565 .
P7 O2 U1 147.2(3) . .
P7 O2 Cs4B 94.1(5) 5_565 3_556
P7 O2 Cs4B 45.6(3) . 3_556
U1 O2 Cs4B 111.93(17) . 3_556
P7 O2 Cs4B 45.6(3) 5_565 7_454
P7 O2 Cs4B 94.1(5) . 7_454
U1 O2 Cs4B 111.93(17) . 7_454
Cs4B O2 Cs4B 136.1(3) 3_556 7_454
P7 O2 Cs4D 90.2(5) 5_565 3_556
P7 O2 Cs4D 52.1(5) . 3_556
U1 O2 Cs4D 111.3(2) . 3_556
Cs4B O2 Cs4D 11.5(6) 3_556 3_556
Cs4B O2 Cs4D 135.1(4) 7_454 3_556
P7 O2 Cs4D 52.1(5) 5_565 7_454
P7 O2 Cs4D 90.2(5) . 7_454
U1 O2 Cs4D 111.3(2) . 7_454
Cs4B O2 Cs4D 135.1(4) 3_556 7_454
Cs4B O2 Cs4D 11.5(6) 7_454 7_454
Cs4D O2 Cs4D 137.4(4) 3_556 7_454
P2 O3 U1 141.4(4) . .
P2 O3 U3 94.3(3) . .
U1 O3 U3 113.7(2) . .
P2 O3 Cs3A 80.4(3) . .
U1 O3 Cs3A 119.0(2) . .
U3 O3 Cs3A 97.7(2) . .
P2 O3 Cs3B 100.4(3) . 7
U1 O3 Cs3B 91.82(19) . 7
U3 O3 Cs3B 114.5(2) . 7
Cs3A O3 Cs3B 27.35(7) . 7
P1 O4 U2 149.9(4) . 7_454
P1 O4 U2 98.1(3) . .
U2 O4 U2 111.9(2) 7_454 .
P6B O5 P6A 36.1(15) . .
P6B O5 U2 152.2(12) . .
P6A O5 U2 149.4(6) . .
P6B O5 Cs4A 95.4(11) . .
P6A O5 Cs4A 91.4(4) . .
U2 O5 Cs4A 109.3(3) . .
P6B O5 Cs4C 91.2(13) . .
P6A O5 Cs4C 97.4(5) . .
U2 O5 Cs4C 108.8(3) . .
Cs4A O5 Cs4C 16.6(3) . .
P6B O5 Cs4D 85.0(16) . .
P6A O5 Cs4D 101.3(4) . .
U2 O5 Cs4D 108.4(3) . .
Cs4A O5 Cs4D 33.8(7) . .
Cs4C O5 Cs4D 17.3(6) . .
P6B O5 Cs4B 80.7(16) . .
P6A O5 Cs4B 102.9(4) . .
U2 O5 Cs4B 107.6(3) . .
Cs4A O5 Cs4B 45.01(17) . .
Cs4C O5 Cs4B 28.5(4) . .
Cs4D O5 Cs4B 11.2(7) . .
P3 O6 U3 140.4(4) . .
P3 O6 Cs3B 93.0(3) . .
U3 O6 Cs3B 103.4(2) . .
P3 O6 Cs2A 97.6(3) . 5
U3 O6 Cs2A 95.6(2) . 5
Cs3B O6 Cs2A 135.1(2) . 5
P3 O6 Cs3C 95.3(3) . .
U3 O6 Cs3C 118.3(3) . .
Cs3B O6 Cs3C 33.76(19) . .
Cs2A O6 Cs3C 101.7(3) 5 .
P3 O6 Cs2B 95.9(5) . 5
U3 O6 Cs2B 94.9(5) . 5
Cs3B O6 Cs2B 138.9(4) . 5
Cs2A O6 Cs2B 3.9(4) 5 5
Cs3C O6 Cs2B 105.3(4) . 5
P3 O6 Cs3A 93.8(3) . 7
U3 O6 Cs3A 84.65(19) . 7
Cs3B O6 Cs3A 28.97(9) . 7
Cs2A O6 Cs3A 161.4(2) 5 7
Cs3C O6 Cs3A 62.6(2) . 7
Cs2B O6 Cs3A 165.2(4) 5 7
P3 O7 Cs2A 108.6(4) . 5
P3 O7 Cs2B 113.4(6) . 5
Cs2A O7 Cs2B 5.4(6) 5 5
P3 O7 Cs3A 95.1(4) . .
Cs2A O7 Cs3A 111.8(2) 5 .
Cs2B O7 Cs3A 108.4(5) 5 .
P3 O7 Cs4B 118.9(4) . 5_554
Cs2A O7 Cs4B 80.6(2) 5 5_554
Cs2B O7 Cs4B 80.5(4) 5 5_554
Cs3A O7 Cs4B 138.6(3) . 5_554
P4 O8 U2 135.2(4) . .
P4 O8 Cs3B 103.7(3) . 7
U2 O8 Cs3B 112.0(2) . 7
P4 O8 Cs3A 131.1(4) . .
U2 O8 Cs3A 92.1(2) . .
Cs3B O8 Cs3A 31.96(9) 7 .
P4 O8 Cs3A 84.9(3) . 2_554
U2 O8 Cs3A 110.4(2) . 2_554
Cs3B O8 Cs3A 104.4(2) 7 2_554
Cs3A O8 Cs3A 89.46(17) . 2_554
P4 O9 U3 148.9(4) . 8_454
P4 O9 Cs3A 105.3(3) . 2_554
U3 O9 Cs3A 105.7(2) 8_454 2_554
P4 O9 Cs3B 102.4(3) . 8_454
U3 O9 Cs3B 103.9(2) 8_454 8_454
Cs3A O9 Cs3B 32.29(10) 2_554 8_454
P4 O10 U2 139.3(4) . 7_454
P4 O10 Cs4A 105.3(4) . 7_454
U2 O10 Cs4A 106.5(2) 7_454 7_454
P4 O10 Cs4E 75.4(7) . 7_454
U2 O10 Cs4E 139.8(8) 7_454 7_454
Cs4A O10 Cs4E 33.2(8) 7_454 7_454
P4 O10 Cs4C 113.2(4) . 7_454
U2 O10 Cs4C 94.5(3) 7_454 7_454
Cs4A O10 Cs4C 13.3(2) 7_454 7_454
Cs4E O10 Cs4C 45.6(9) 7_454 7_454
P2 O11 U2 147.5(4) . .
P2 O11 Cs3A 109.3(3) . .
U2 O11 Cs3A 102.5(2) . .
P2 O11 Cs3B 106.4(3) . 7
U2 O11 Cs3B 98.1(2) . 7
Cs3A O11 Cs3B 28.80(9) . 7
P3 O12 U1 138.3(4) . 7
P3 O12 Cs3C 106.7(4) . .
U1 O12 Cs3C 109.9(3) 7 .
P3 O12 Cs3B 91.1(3) . .
U1 O12 Cs3B 107.5(2) 7 .
Cs3C O12 Cs3B 35.6(2) . .
P8B O13 P8A 37.8(5) . .
P8B O13 P8B 61.8(8) . 2_554
P8A O13 P8B 36.6(5) . 2_554
P8B O13 U2 155.6(7) . .
P8A O13 U2 158.7(6) . .
P8B O13 U2 142.5(6) 2_554 .
P8B O13 Cs3A 103.8(5) . .
P8A O13 Cs3A 94.7(5) . .
P8B O13 Cs3A 58.6(5) 2_554 .
U2 O13 Cs3A 93.4(3) . .
P8B O13 Cs3A 50.9(6) . 2_554
P8A O13 Cs3A 86.8(5) . 2_554
P8B O13 Cs3A 93.3(5) 2_554 2_554
U2 O13 Cs3A 112.8(3) . 2_554
Cs3A O13 Cs3A 90.5(2) . 2_554
P1 O14 U3 147.0(4) . 8_454
P1 O14 U1 98.9(3) . 7_454
U3 O14 U1 113.8(3) 8_454 7_454
P1 O15 U1 100.8(3) . 7_454
P1 O15 Cs3C 143.5(4) . 1_454
U1 O15 Cs3C 113.9(3) 7_454 1_454
P1 O15 Cs3B 122.2(4) . 1_454
U1 O15 Cs3B 107.7(2) 7_454 1_454
Cs3C O15 Cs3B 37.1(2) 1_454 1_454
P1 O15 Cs4D 99.2(7) . .
U1 O15 Cs4D 112.9(5) 7_454 .
Cs3C O15 Cs4D 78.1(7) 1_454 .
Cs3B O15 Cs4D 113.4(7) 1_454 .
P1 O15 Cs4C 105.3(4) . .
U1 O15 Cs4C 125.9(4) 7_454 .
Cs3C O15 Cs4C 63.4(3) 1_454 .
Cs3B O15 Cs4C 96.9(4) 1_454 .
Cs4D O15 Cs4C 17.3(5) . .
P1 O15 Cs4B 93.9(3) . .
U1 O15 Cs4B 104.7(3) 7_454 .
Cs3C O15 Cs4B 88.2(3) 1_454 .
Cs3B O15 Cs4B 124.2(2) 1_454 .
Cs4D O15 Cs4B 11.1(6) . .
Cs4C O15 Cs4B 28.4(3) . .
P1 O15 Cs4A 105.7(3) . .
U1 O15 Cs4A 138.0(2) 7_454 .
Cs3C O15 Cs4A 54.7(2) 1_454 .
Cs3B O15 Cs4A 84.91(17) 1_454 .
Cs4D O15 Cs4A 31.3(6) . .
Cs4C O15 Cs4A 14.3(3) . .
Cs4B O15 Cs4A 42.22(14) . .
P1 O16 U2 102.6(3) . .
P1 O16 Cs4B 109.5(4) . .
U2 O16 Cs4B 118.3(3) . .
P1 O16 Cs4D 103.2(7) . .
U2 O16 Cs4D 110.8(5) . .
Cs4B O16 Cs4D 12.4(6) . .
P1 O16 Cs4C 95.9(3) . .
U2 O16 Cs4C 99.1(4) . .
Cs4B O16 Cs4C 28.4(3) . .
Cs4D O16 Cs4C 16.1(5) . .
P5A O17 P5B 28.8(6) 5 5
P5A O17 U3 160.4(5) 5 .
P5B O17 U3 156.6(7) 5 .
P5A O17 Cs2A 84.5(4) 5 5
P5B O17 Cs2A 103.6(6) 5 5
U3 O17 Cs2A 99.7(3) . 5
P5A O17 Cs1 102.1(4) 5 .
P5B O17 Cs1 85.7(7) 5 .
U3 O17 Cs1 97.5(2) . .
Cs2A O17 Cs1 76.67(18) 5 .
P5A O17 Cs2B 87.2(5) 5 5
P5B O17 Cs2B 105.3(6) 5 5
U3 O17 Cs2B 97.8(3) . 5
Cs2A O17 Cs2B 3.4(4) 5 5
Cs1 O17 Cs2B 74.0(4) . 5
P2 O18 U3 103.1(3) . .
P2 O18 Cs2B 144.8(6) . 5
U3 O18 Cs2B 110.3(5) . 5
P2 O18 Cs2A 150.1(4) . 5
U3 O18 Cs2A 105.1(2) . 5
Cs2B O18 Cs2A 5.4(6) 5 5
P2 O18 Cs1 99.8(3) . .
U3 O18 Cs1 102.4(2) . .
Cs2B O18 Cs1 84.1(4) 5 .
Cs2A O18 Cs1 83.69(16) 5 .
P2 O19 U3 141.7(4) . 2
P2 O19 Cs1 102.7(3) . .
U3 O19 Cs1 105.1(2) 2 .
P4 O20 Cs4E 134.6(12) . 7_454
P4 O20 Cs3C 119.6(4) . 7
Cs4E O20 Cs3C 62.2(10) 7_454 7
P4 O20 Cs3B 97.8(4) . 7
Cs4E O20 Cs3B 98.1(10) 7_454 7
Cs3C O20 Cs3B 36.2(2) 7 7
P4 O20 Cs4A 102.3(4) . 7_454
Cs4E O20 Cs4A 36.1(13) 7_454 7_454
Cs3C O20 Cs4A 58.1(2) 7 7_454
Cs3B O20 Cs4A 89.2(2) 7 7_454
P4 O20 Cs3B 92.0(4) . 8_454
Cs4E O20 Cs3B 125.0(13) 7_454 8_454
Cs3C O20 Cs3B 125.7(3) 7 8_454
Cs3B O20 Cs3B 102.6(2) 7 8_454
Cs4A O20 Cs3B 160.1(3) 7_454 8_454
P4 O20 Cs3C 116.9(4) . 8_454
Cs4E O20 Cs3C 94.5(13) 7_454 8_454
Cs3C O20 Cs3C 117.7(3) 7 8_454
Cs3B O20 Cs3C 113.9(3) 7 8_454
Cs4A O20 Cs3C 129.6(3) 7_454 8_454
Cs3B O20 Cs3C 30.69(17) 8_454 8_454
P3 O21 U3 147.4(5) . 7
P3 O21 Cs3A 105.1(4) . .
U3 O21 Cs3A 96.2(3) 7 .
P6A O22 Cs1 128.3(17) . .
P6A O22 Cs4A 71.9(11) . .
Cs1 O22 Cs4A 159.8(10) . .
P5A O23 Cs3C 129.9(18) . 5
P5A O23 Cs3C 129.9(18) . 2
Cs3C O23 Cs3C 71.9(10) 5 2
P5A O23 Cs2A 84.6(17) . .
Cs3C O23 Cs2A 123.5(12) 5 .
Cs3C O23 Cs2A 123.5(12) 2 .
P5A O23 Cs2B 84.3(18) . .
Cs3C O23 Cs2B 123.7(13) 5 .
Cs3C O23 Cs2B 123.7(13) 2 .
Cs2A O23 Cs2B 0.3(5) . .
Cs4B O24 Cs4D 31(2) . .
Cs4B O24 P7 172(5) . 3_444
Cs4D O24 P7 156(5) . 3_444
Cs4B O24 Cs4C 50.1(18) . .
Cs4D O24 Cs4C 19(2) . .
P7 O24 Cs4C 138(3) 3_444 .
Cs4B O24 Cs4A 53(2) . .
Cs4D O24 Cs4A 21(2) . .
P7 O24 Cs4A 135(3) 3_444 .
Cs4C O24 Cs4A 2.5(5) . .
P6A O25 P6B 32.5(13) . .
P6A O25 Cs2B 159.7(16) . 5
P6B O25 Cs2B 168(2) . 5
P6A O25 Cs2A 157.7(14) . 5
P6B O25 Cs2A 169.7(19) . 5
Cs2B O25 Cs2A 2.0(7) 5 5
P8B O26 P8A 35.7(8) . .
P8B O26 Cs2B 138.6(14) . 1_554
P8A O26 Cs2B 172.0(14) . 1_554
P8B O26 Cs2A 136.6(13) . 1_554
P8A O26 Cs2A 171.4(14) . 1_554
Cs2B O26 Cs2A 2.9(4) 1_554 1_554
P8B O26 Cs3A 38.0(8) . 2_554
P8A O26 Cs3A 73.3(10) . 2_554
Cs2B O26 Cs3A 100.7(7) 1_554 2_554
Cs2A O26 Cs3A 98.7(6) 1_554 2_554
P7 O1W Cs3C 110.9(10) . 7
P7 O1W Cs3C 110.9(10) . 4
Cs3C O1W Cs3C 61.4(6) 7 4
P7 O1W Cs4B 51.1(7) . 3_556
Cs3C O1W Cs4B 146.4(5) 7 3_556
Cs3C O1W Cs4B 146.4(5) 4 3_556
P7 O1W Cs2A 132.6(12) . 3
Cs3C O1W Cs2A 109.5(7) 7 3
Cs3C O1W Cs2A 109.5(7) 4 3
Cs4B O1W Cs2A 81.5(6) 3_556 3
P7 O1W Cs2B 129.5(13) . 3
Cs3C O1W Cs2B 112.1(8) 7 3
Cs3C O1W Cs2B 112.1(8) 4 3
Cs4B O1W Cs2B 78.4(7) 3_556 3
Cs2A O1W Cs2B 3.2(5) 3 3
Cs4B O2W Cs4D 12.5(6) . .
Cs4B O2W Cs2B 118.9(15) . 1_554
Cs4D O2W Cs2B 131.4(15) . 1_554
Cs4B O2W Cs2A 114.0(13) . 1_554
Cs4D O2W Cs2A 126.5(13) . 1_554
Cs2B O2W Cs2A 5.0(6) 1_554 1_554
Cs4B O2W Cs4C 25.0(6) . .
Cs4D O2W Cs4C 12.5(6) . .
Cs2B O2W Cs4C 143.9(13) 1_554 .
Cs2A O2W Cs4C 138.9(11) 1_554 .

loop_
_geom_bond_atom_site_label_1
_geom_bond_atom_site_label_2
_geom_bond_distance
_geom_bond_site_symmetry_2
U1 O2 2.364(10) .
U1 O12 2.386(7) 7
U1 O12 2.386(7) 8_455
U1 O3 2.400(6) .
U1 O3 2.400(6) 2
U1 O15 2.465(7) 8_556
U1 O15 2.465(7) 7_454
U1 O14 2.505(7) 7_454
U1 O14 2.505(7) 8_556
U1 P1 3.136(2) 7_454
U1 P1 3.136(2) 8_556
U1 Cs3B 4.5091(19) 7
U2 O11 2.253(7) .
U2 O13 2.302(7) .
U2 O10 2.317(7) 7_454
U2 O5 2.329(7) .
U2 O8 2.345(7) .
U2 O16 2.411(7) .
U2 O4 2.443(6) 7_454
U2 O4 2.532(7) .
U2 P1 3.139(2) .
U2 Cs3A 4.0857(15) .
U2 Cs3B 4.521(2) 7
U2 Cs4A 4.585(2) .
U3 O9 2.236(7) 8_556
U3 O21 2.276(7) 7
U3 O17 2.281(7) .
U3 O19 2.320(7) 2
U3 O18 2.359(7) .
U3 O6 2.420(7) .
U3 O14 2.461(7) 8_556
U3 O3 2.567(7) .
U3 P2 3.097(2) .
U3 Cs3A 4.1656(15) 7
U3 Cs2A 4.373(3) 5
U3 Cs3B 4.3792(19) .
Cs1 O19 3.193(7) 6
Cs1 O19 3.193(7) 2
Cs1 O19 3.193(7) 5
Cs1 O19 3.193(7) .
Cs1 O18 3.253(7) 6
Cs1 O18 3.253(7) 2
Cs1 O18 3.253(7) 5
Cs1 O18 3.253(7) .
Cs1 O22 3.26(3) 5
Cs1 O22 3.26(3) .
Cs1 O17 3.486(8) 5
Cs1 O17 3.486(8) 6
Cs2A O25 2.95(3) 5
Cs2A O7 3.112(8) 5
Cs2A O7 3.112(8) 2
Cs2A O18 3.119(7) 2
Cs2A O18 3.119(7) 5
Cs2A O2W 3.16(3) 1_556
Cs2A O23 3.33(5) .
Cs2A O26 3.37(3) 1_556
Cs2A O26 3.37(3) 6_556
Cs2A O17 3.368(10) 5
Cs2A O17 3.368(10) 2
Cs2A O1W 3.41(3) 3_445
Cs2B O25 2.68(4) 5
Cs2B O2W 3.04(4) 1_556
Cs2B O18 3.091(19) 2
Cs2B O18 3.091(19) 5
Cs2B O26 3.12(3) 1_556
Cs2B O26 3.12(3) 6_556
Cs2B O7 3.131(17) 5
Cs2B O7 3.131(17) 2
Cs2B O17 3.57(3) 5
Cs2B O17 3.57(3) 2
Cs2B O6 3.585(18) 5
Cs2B O6 3.585(18) 2
Cs3A Cs3B 1.755(4) 7
Cs3A P8B 2.775(13) 2_554
Cs3A O11 2.956(7) .
Cs3A O9 2.959(7) 2_554
Cs3A O13 3.243(8) .
Cs3A O21 3.253(9) .
Cs3A O8 3.262(7) .
Cs3A O13 3.445(9) 2_554
Cs3A O7 3.457(9) .
Cs3A O8 3.484(7) 2_554
Cs3A O6 3.624(7) 7
Cs3A P8A 3.668(10) .
Cs3B Cs3A 1.755(4) 7
Cs3B Cs3C 1.938(11) .
Cs3B O8 3.084(7) 7
Cs3B O15 3.099(7) 1_656
Cs3B O6 3.134(7) .
Cs3B O12 3.176(7) .
Cs3B O20 3.183(9) 7
Cs3B O9 3.265(7) 8_556
Cs3B O20 3.499(9) 8_556
Cs3B P3 3.554(3) .
Cs3B O11 3.616(8) 7
Cs3B O3 3.742(7) 7
Cs3C O23 2.71(3) 5
Cs3C Cs4E 2.84(3) 1_656
Cs3C O15 2.979(10) 1_656
Cs3C O20 3.048(11) 7
Cs3C O1W 3.11(3) 7
Cs3C Cs4A 3.138(9) 1_656
Cs3C O12 3.172(9) .
Cs3C Cs3C 3.18(2) 6
Cs3C Cs4C 3.338(14) 1_656
Cs3C O6 3.457(10) .
Cs3C Cs3A 3.680(11) 7
Cs4A Cs4C 0.95(2) .
Cs4A Cs4D 1.93(4) .
Cs4A Cs4E 2.04(5) .
Cs4A Cs4B 2.610(7) .
Cs4A O24 3.10(3) .
Cs4A Cs3C 3.138(9) 6_454
Cs4A Cs3C 3.138(9) 1_454
Cs4A O5 3.255(9) .
Cs4A O5 3.255(9) 6
Cs4A O10 3.352(7) 7_454
Cs4A O10 3.352(7) 4_444
Cs4A O20 3.383(9) 7_454
Cs4B Cs4D 0.69(4) .
Cs4B O24 1.00(4) .
Cs4B Cs4C 1.70(2) .
Cs4B O2W 2.01(3) .
Cs4B P7 2.562(13) 3_444
Cs4B O16 3.143(7) 6
Cs4B O16 3.143(7) .
Cs4B O1W 3.29(3) 3_444
Cs4B O2 3.377(9) 3_444
Cs4B O2 3.377(9) 7_454
Cs4B O15 3.530(8) 6
Cs4C Cs4D 1.01(3) .
Cs4C O24 2.16(4) .
Cs4C Cs4E 2.91(6) .
Cs4C O2W 3.29(4) .
Cs4C O5 3.297(13) .
Cs4C O5 3.297(13) 6
Cs4C Cs3C 3.338(14) 6_454
Cs4C Cs3C 3.338(14) 1_454
Cs4C O15 3.345(10) 6
Cs4C O15 3.345(9) .
Cs4D O24 1.31(3) .
Cs4D O2W 2.50(5) .
Cs4D P7 2.81(2) 3_444
Cs4D O16 3.228(16) 6
Cs4D O16 3.228(16) .
Cs4D O15 3.337(16) 6
Cs4D O15 3.337(16) .
Cs4D O5 3.38(2) .
Cs4D O5 3.38(2) 6
Cs4E O1 2.10(5) .
Cs4E O20 2.319(17) 7_454
Cs4E O20 2.319(17) 4_444
Cs4E Cs3C 2.84(3) 6_454
Cs4E Cs3C 2.84(3) 1_454
Cs4E P5B 3.41(4) .
Cs4E P5A 3.57(4) .
Cs4E P4 3.611(14) 7_454
Cs4E P4 3.611(14) 4_444
Cs4E O10 3.68(3) 7_454
P1 O15 1.531(7) .
P1 O4 1.531(7) .
P1 O14 1.538(7) .
P1 O16 1.551(7) .
P1 U1 3.136(2) 7_454
P1 Cs3B 4.124(3) 1_454
P2 O11 1.523(7) .
P2 O19 1.525(7) .
P2 O18 1.543(7) .
P2 O3 1.550(7) .
P3 O21 1.515(8) .
P3 O6 1.520(7) .
P3 O12 1.536(7) .
P3 O7 1.588(8) .
P3 Cs2A 3.918(3) 5
P3 Cs3A 4.022(3) 7
P3 Cs2B 4.034(15) 5
P4 O8 1.514(7) .
P4 O10 1.519(8) .
P4 O9 1.530(7) .
P4 O20 1.583(8) .
P4 Cs4E 3.611(15) 7_454
P4 Cs3A 3.673(3) 2_554
P4 Cs3B 3.743(3) 7
P4 Cs3B 3.892(3) 8_454
P4 Cs4A 4.028(3) 7_454
P4 Cs3C 4.070(8) 7
P5A P5B 0.754(15) .
P5A O1 1.472(17) .
P5A O17 1.492(8) 2
P5A O17 1.492(8) 5
P5A O23 1.57(3) .
P5A Cs3C 3.907(10) 5
P5A Cs3C 3.907(10) 2
P5B O1 1.44(2) .
P5B O17 1.533(12) 2
P5B O17 1.533(12) 5
P6A P6B 0.90(4) .
P6A O5 1.483(8) .
P6A O5 1.483(8) 6
P6A O25 1.52(3) .
P6A O22 1.61(3) .
P6A Cs2B 4.14(3) 5
P6B O5 1.429(17) 6
P6B O5 1.429(17) .
P6B O25 1.66(4) .
P7 O2 1.500(9) .
P7 O2 1.500(9) 5_565
P7 O24 1.56(4) 3_556
P7 P7 1.623(17) 5_565
P7 O1W 1.92(3) .
P7 Cs4B 2.562(13) 3_556
P7 Cs4D 2.81(2) 3_556
P7 Cs4C 3.48(2) 3_556
P7 Cs4D 3.79(3) 7_454
P7 Cs4B 3.792(13) 7_454
P7 Cs4C 4.103(19) 7_454
P7 Cs3C 4.196(12) 7
P8A P8B 0.938(12) .
P8A P8B 0.938(12) 2_554
P8A O13 1.469(10) 2_554
P8A O13 1.469(10) .
P8A O26 1.55(3) 2_554
P8A O26 1.55(3) .
P8A Cs3A 3.668(10) 2_554
P8B O13 1.425(12) .
P8B O26 1.50(3) .
P8B P8B 1.51(2) 2_554
P8B O13 1.513(12) 2_554
P8B Cs3A 2.775(13) 2_554
O1 Cs3C 3.78(2) 5
O1 Cs3C 3.78(2) 2
O2 P7 1.500(9) 5_565
O2 Cs4B 3.377(9) 3_556
O2 Cs4B 3.377(9) 7_454
O2 Cs4D 3.47(2) 3_556
O2 Cs4D 3.47(2) 7_454
O3 Cs3B 3.742(7) 7
O4 U2 2.443(6) 7_454
O6 Cs2A 3.415(8) 5
O6 Cs2B 3.585(18) 5
O6 Cs3A 3.624(7) 7
O7 Cs2A 3.112(8) 5
O7 Cs2B 3.131(17) 5
O7 Cs4B 3.623(10) 5_554
O8 Cs3B 3.084(7) 7
O8 Cs3A 3.484(7) 2_554
O9 U3 2.236(7) 8_454
O9 Cs3A 2.960(7) 2_554
O9 Cs3B 3.265(7) 8_454
O10 U2 2.317(7) 7_454
O10 Cs4A 3.352(7) 7_454
O10 Cs4E 3.68(3) 7_454
O10 Cs4C 3.807(15) 7_454
O11 Cs3B 3.616(8) 7
O12 U1 2.386(7) 7
O13 P8B 1.513(12) 2_554
O13 Cs3A 3.445(8) 2_554
O14 U3 2.461(7) 8_454
O14 U1 2.505(7) 7_454
O15 U1 2.465(7) 7_454
O15 Cs3C 2.979(10) 1_454
O15 Cs3B 3.099(7) 1_454
O17 P5A 1.492(8) 5
O17 P5B 1.533(12) 5
O17 Cs2A 3.368(10) 5
O17 Cs2B 3.57(3) 5
O18 Cs2B 3.091(19) 5
O18 Cs2A 3.119(7) 5
O19 U3 2.320(7) 2
O20 Cs4E 2.319(17) 7_454
O20 Cs3C 3.048(11) 7
O20 Cs3B 3.183(9) 7
O20 Cs4A 3.383(9) 7_454
O20 Cs3B 3.499(9) 8_454
O20 Cs3C 3.762(11) 8_454
O21 U3 2.277(7) 7
O23 Cs3C 2.71(3) 5
O23 Cs3C 2.71(3) 2
O24 P7 1.56(4) 3_444
O25 Cs2B 2.68(4) 5
O25 Cs2A 2.95(3) 5
O26 Cs2B 3.12(3) 1_554
O26 Cs2A 3.37(3) 1_554
O26 Cs3A 3.80(2) 2_554
O1W Cs3C 3.11(3) 7
O1W Cs3C 3.11(3) 4
O1W Cs4B 3.29(3) 3_556
O1W Cs2A 3.41(3) 3
O1W Cs2B 3.63(4) 3
O2W Cs2B 3.04(4) 1_554
O2W Cs2A 3.16(3) 1_554
